data_4117276
loop_
_publ_author_name
'Yan-Zhen Zheng'
'Marco Evangelisti'
'Floriana Tuna'
'Richard E. P. Winpenny'

_publ_section_title
;
 Co-Ln Mixed-Metal Phosphonate Grids and Cages as Molecular Magnetic
 Refrigerants
;
_journal_name_full 'Journal of the American Chemical Society'
_journal_page_first 1057
_journal_page_last 1065
_journal_paper_doi 10.1021/ja208367k
_journal_volume 134
_journal_year 2012
_chemical_formula_sum 'C111 H220.5 Co6 Dy8 N3.5 O60 P6'
_chemical_formula_weight 4403.81
_chemical_name_systematic
; 
 ? 
;
_space_group_IT_number 11
_symmetry_cell_setting monoclinic
_symmetry_space_group_name_Hall '-P 2yb'
_symmetry_space_group_name_H-M 'P 1 21/m 1'
_atom_sites_solution_hydrogens geom
_atom_sites_solution_primary direct
_atom_sites_solution_secondary difmap
_audit_creation_method SHELXL-97
_cell_angle_alpha 90.00
_cell_angle_beta 97.303(2)
_cell_angle_gamma 90.00
_cell_formula_units_Z 2
_cell_length_a 16.519(2)
_cell_length_b 23.373(3)
_cell_length_c 22.376(3)
_cell_measurement_temperature 100(2)
_cell_volume 8569.3(19)
_computing_cell_refinement 'Bruker SMART'
_computing_data_collection 'Bruker SMART'
_computing_data_reduction 'Bruker SAINT'
_computing_molecular_graphics 'Bruker SHELXTL'
_computing_publication_material 'Bruker SHELXTL'
_computing_structure_refinement 'SHELXL-97 (Sheldrick, 1997)'
_computing_structure_solution 'SHELXS-97 (Sheldrick, 1990)'
_diffrn_ambient_temperature 100(2)
_diffrn_measured_fraction_theta_full 0.998
_diffrn_measured_fraction_theta_max 0.998
_diffrn_radiation_monochromator graphite
_diffrn_radiation_source 'fine-focus sealed tube'
_diffrn_radiation_type MoK\a
_diffrn_radiation_wavelength 0.71073
_diffrn_reflns_av_R_equivalents 0.0705
_diffrn_reflns_av_sigmaI/netI 0.0657
_diffrn_reflns_limit_h_max 19
_diffrn_reflns_limit_h_min -19
_diffrn_reflns_limit_k_max 27
_diffrn_reflns_limit_k_min -27
_diffrn_reflns_limit_l_max 26
_diffrn_reflns_limit_l_min -25
_diffrn_reflns_number 60838
_diffrn_reflns_theta_full 25.00
_diffrn_reflns_theta_max 25.00
_diffrn_reflns_theta_min 1.24
_exptl_absorpt_coefficient_mu 4.135
_exptl_absorpt_correction_T_max 0.5232
_exptl_absorpt_correction_T_min 0.2095
_exptl_absorpt_correction_type multi-scan
_exptl_absorpt_process_details SADABS
_exptl_crystal_colour purple
_exptl_crystal_density_diffrn 1.707
_exptl_crystal_description plate
_exptl_crystal_F_000 4342
_exptl_crystal_size_max 0.55
_exptl_crystal_size_mid 0.53
_exptl_crystal_size_min 0.18
_refine_diff_density_max 4.801
_refine_diff_density_min -3.840
_refine_diff_density_rms 0.261
_refine_ls_extinction_method none
_refine_ls_goodness_of_fit_ref 1.126
_refine_ls_hydrogen_treatment constr
_refine_ls_matrix_type full
_refine_ls_number_parameters 1260
_refine_ls_number_reflns 15474
_refine_ls_number_restraints 1982
_refine_ls_restrained_S_all 1.291
_refine_ls_R_factor_all 0.1499
_refine_ls_R_factor_gt 0.1027
_refine_ls_shift/su_max 0.003
_refine_ls_shift/su_mean 0.000
_refine_ls_structure_factor_coef Fsqd
_refine_ls_weighting_details 'calc w=1/[\s^2^(Fo^2^)+(0.1338P)^2^+195.6138P] where P=(Fo^2^+2Fc^2^)/3'
_refine_ls_weighting_scheme calc
_refine_ls_wR_factor_gt 0.2650
_refine_ls_wR_factor_ref 0.3141
_reflns_number_gt 9807
_reflns_number_total 15474
_reflns_threshold_expression >2sigma(I)
_cod_data_source_file ja208367k_si_009.cif
_cod_data_source_block codym
_cod_original_cell_volume 8569(2)
_cod_original_formula_sum 'C111 H220.50 Co6 Dy8 N3.50 O60 P6'
_cod_database_code 4117276

loop_
_symmetry_equiv_pos_as_xyz
'x, y, z'
'-x, y+1/2, -z'
'-x, -y, -z'
'x, -y-1/2, z'

loop_
_atom_site_label
_atom_site_type_symbol
_atom_site_fract_x
_atom_site_fract_y
_atom_site_fract_z
_atom_site_U_iso_or_equiv
_atom_site_adp_type
_atom_site_occupancy
_atom_site_symmetry_multiplicity
_atom_site_calc_flag
_atom_site_refinement_flags
_atom_site_disorder_assembly
_atom_site_disorder_group
Dy1 Dy 0.18639(6) 0.33499(4) 0.39086(4) 0.0468(3) Uani 1 1 d U . .
Dy2 Dy 0.14383(7) 0.33204(5) 0.13373(5) 0.0559(3) Uani 1 1 d U . .
Dy3 Dy 0.47892(7) 0.33364(7) 0.23114(6) 0.0785(5) Uani 1 1 d U . .
Co1 Co 0.3113(2) 0.2500 0.18181(17) 0.0536(9) Uani 1 2 d SU . .
Co2 Co 0.2110(3) 0.54841(17) 0.19754(19) 0.0902(11) Uani 1 1 d U . .
Co3 Co 0.1661(2) 0.2500 0.26259(16) 0.0403(8) Uani 1 2 d SU . .
Co4 Co 0.2083(5) 0.4869(4) 0.3243(4) 0.0536(16) Uani 0.507(5) 1 d PU . 1
Dy4 Dy 0.3778(2) 0.48571(15) 0.25354(17) 0.0612(9) Uani 0.507(5) 1 d PU . 1
O1 O 0.4165(18) 0.3927(14) 0.2996(13) 0.061(2) Uani 0.507(5) 1 d PU . 1
O2 O 0.3347(17) 0.4572(13) 0.3440(13) 0.056(2) Uani 0.507(5) 1 d PU . 1
O3 O 0.3128(16) 0.3506(13) 0.3572(13) 0.051(3) Uani 0.507(5) 1 d PU . 1
O17 O 0.107(2) 0.5388(17) 0.306(2) 0.092(4) Uani 0.507(5) 1 d PU . 1
O18 O 0.116(3) 0.5921(18) 0.225(2) 0.101(5) Uani 0.507(5) 1 d PU . 1
C13 C 0.083(3) 0.582(2) 0.269(3) 0.099(4) Uani 0.507(5) 1 d PDU . 1
C14 C 0.022(2) 0.6161(14) 0.3000(17) 0.105(5) Uani 0.507(5) 1 d PDU . 1
C15 C 0.036(3) 0.6782(14) 0.286(3) 0.108(8) Uani 0.507(5) 1 d PDU . 1
H15A H -0.0066 0.7018 0.2998 0.162 Uiso 0.507(5) 1 calc PR . 1
H15B H 0.0358 0.6829 0.2424 0.162 Uiso 0.507(5) 1 calc PR . 1
H15C H 0.0896 0.6902 0.3067 0.162 Uiso 0.507(5) 1 calc PR . 1
C16 C 0.040(4) 0.604(3) 0.3665(17) 0.113(8) Uani 0.507(5) 1 d PDU . 1
H16A H -0.0003 0.6223 0.3881 0.169 Uiso 0.507(5) 1 calc PR . 1
H16B H 0.0949 0.6180 0.3815 0.169 Uiso 0.507(5) 1 calc PR . 1
H16C H 0.0386 0.5621 0.3730 0.169 Uiso 0.507(5) 1 calc PR . 1
C17 C -0.062(2) 0.596(2) 0.274(3) 0.118(10) Uani 0.507(5) 1 d PDU . 1
H17A H -0.1032 0.6193 0.2901 0.177 Uiso 0.507(5) 1 calc PR . 1
H17B H -0.0685 0.5558 0.2846 0.177 Uiso 0.507(5) 1 calc PR . 1
H17C H -0.0678 0.5999 0.2299 0.177 Uiso 0.507(5) 1 calc PR . 1
O27 O 0.414(2) 0.5723(15) 0.3099(18) 0.088(3) Uani 0.507(5) 1 d PU . 1
O28 O 0.284(2) 0.5624(14) 0.2967(18) 0.080(3) Uani 0.507(5) 1 d PU . 1
C50 C 0.348(4) 0.585(4) 0.322(3) 0.085(3) Uani 0.507(5) 1 d PDU . 1
C51 C 0.345(2) 0.635(2) 0.367(2) 0.090(4) Uani 0.507(5) 1 d PDU . 1
C52 C 0.275(3) 0.673(2) 0.346(3) 0.112(10) Uani 0.507(5) 1 d PDU . 1
H52A H 0.2736 0.7045 0.3746 0.169 Uiso 0.507(5) 1 calc PR . 1
H52B H 0.2245 0.6507 0.3443 0.169 Uiso 0.507(5) 1 calc PR . 1
H52C H 0.2815 0.6876 0.3063 0.169 Uiso 0.507(5) 1 calc PR . 1
C53 C 0.421(3) 0.668(2) 0.371(3) 0.093(7) Uani 0.507(5) 1 d PDU . 1
H53A H 0.4185 0.7004 0.3991 0.140 Uiso 0.507(5) 1 calc PR . 1
H53B H 0.4279 0.6834 0.3310 0.140 Uiso 0.507(5) 1 calc PR . 1
H53C H 0.4673 0.6437 0.3853 0.140 Uiso 0.507(5) 1 calc PR . 1
C54 C 0.335(3) 0.613(2) 0.427(2) 0.095(7) Uani 0.507(5) 1 d PDU . 1
H54A H 0.3325 0.6445 0.4555 0.142 Uiso 0.507(5) 1 calc PR . 1
H54B H 0.3816 0.5881 0.4415 0.142 Uiso 0.507(5) 1 calc PR . 1
H54C H 0.2845 0.5903 0.4250 0.142 Uiso 0.507(5) 1 calc PR . 1
O19 O 0.268(3) 0.618(2) 0.172(2) 0.107(5) Uani 0.507(5) 1 d PU . 1
O20 O 0.350(3) 0.545(2) 0.175(2) 0.106(4) Uani 0.507(5) 1 d PU . 1
C18 C 0.329(4) 0.601(2) 0.167(2) 0.108(4) Uani 0.507(5) 1 d PDU . 1
C19 C 0.390(3) 0.6374(17) 0.1396(17) 0.113(5) Uani 0.507(5) 1 d PDU . 1
C20 C 0.463(3) 0.603(3) 0.124(3) 0.117(8) Uani 0.507(5) 1 d PDU . 1
H20A H 0.5012 0.6286 0.1080 0.176 Uiso 0.507(5) 1 calc PR . 1
H20B H 0.4438 0.5738 0.0945 0.176 Uiso 0.507(5) 1 calc PR . 1
H20C H 0.4894 0.5846 0.1610 0.176 Uiso 0.507(5) 1 calc PR . 1
C21 C 0.353(4) 0.666(2) 0.082(2) 0.117(8) Uani 0.507(5) 1 d PDU . 1
H21A H 0.3936 0.6900 0.0660 0.176 Uiso 0.507(5) 1 calc PR . 1
H21B H 0.3061 0.6893 0.0896 0.176 Uiso 0.507(5) 1 calc PR . 1
H21C H 0.3341 0.6363 0.0518 0.176 Uiso 0.507(5) 1 calc PR . 1
C22 C 0.424(4) 0.685(2) 0.182(2) 0.122(9) Uani 0.507(5) 1 d PDU . 1
H22A H 0.4625 0.7079 0.1619 0.184 Uiso 0.507(5) 1 calc PR . 1
H22B H 0.4519 0.6683 0.2187 0.184 Uiso 0.507(5) 1 calc PR . 1
H22C H 0.3791 0.7093 0.1912 0.184 Uiso 0.507(5) 1 calc PR . 1
Dy4' Dy 0.2461(2) 0.47932(13) 0.32961(14) 0.0525(8) Uani 0.493(5) 1 d PU . 2
Co4' Co 0.3845(8) 0.4800(6) 0.2297(5) 0.068(2) Uani 0.493(5) 1 d PU . 2
O1' O 0.4034(18) 0.3409(14) 0.3102(14) 0.061(3) Uani 0.493(5) 1 d PU . 2
O2' O 0.3810(18) 0.4496(13) 0.3233(13) 0.057(2) Uani 0.493(5) 1 d PU . 2
O3' O 0.2956(17) 0.3842(14) 0.3691(13) 0.053(3) Uani 0.493(5) 1 d PU . 2
O17' O 0.146(3) 0.5411(18) 0.292(2) 0.090(4) Uani 0.493(5) 1 d PU . 2
O18' O 0.162(3) 0.6132(19) 0.235(2) 0.099(5) Uani 0.493(5) 1 d PU . 2
C13' C 0.129(3) 0.588(2) 0.276(3) 0.097(4) Uani 0.493(5) 1 d PDU . 2
C14' C 0.075(2) 0.6292(17) 0.3053(18) 0.103(5) Uani 0.493(5) 1 d PDU . 2
C15' C 0.130(4) 0.673(2) 0.350(3) 0.116(10) Uani 0.493(5) 1 d PDU . 2
H15D H 0.1608 0.6976 0.3256 0.174 Uiso 0.493(5) 1 calc PR . 2
H15E H 0.1672 0.6508 0.3782 0.174 Uiso 0.493(5) 1 calc PR . 2
H15F H 0.0940 0.6961 0.3715 0.174 Uiso 0.493(5) 1 calc PR . 2
C16' C 0.020(4) 0.666(2) 0.254(3) 0.108(8) Uani 0.493(5) 1 d PDU . 2
H16D H 0.0552 0.6891 0.2319 0.161 Uiso 0.493(5) 1 calc PR . 2
H16E H -0.0177 0.6906 0.2726 0.161 Uiso 0.493(5) 1 calc PR . 2
H16F H -0.0121 0.6395 0.2257 0.161 Uiso 0.493(5) 1 calc PR . 2
C17' C 0.015(3) 0.594(3) 0.344(3) 0.110(8) Uani 0.493(5) 1 d PDU . 2
H17D H 0.0475 0.5706 0.3742 0.166 Uiso 0.493(5) 1 calc PR . 2
H17E H -0.0211 0.5693 0.3169 0.166 Uiso 0.493(5) 1 calc PR . 2
H17F H -0.0184 0.6210 0.3640 0.166 Uiso 0.493(5) 1 calc PR . 2
O27' O 0.331(3) 0.5572(15) 0.2777(19) 0.082(3) Uani 0.493(5) 1 d PU . 2
O29' O 0.312(2) 0.5620(15) 0.3743(18) 0.084(3) Uani 0.493(5) 1 d PU . 2
C50' C 0.344(4) 0.581(4) 0.330(3) 0.086(3) Uani 0.493(5) 1 d PDU . 2
C51' C 0.404(3) 0.6296(19) 0.3378(16) 0.089(4) Uani 0.493(5) 1 d PDU . 2
C52' C 0.386(4) 0.663(2) 0.392(2) 0.095(7) Uani 0.493(5) 1 d PDU . 2
H52D H 0.3900 0.6381 0.4273 0.142 Uiso 0.493(5) 1 calc PR . 2
H52E H 0.3314 0.6797 0.3846 0.142 Uiso 0.493(5) 1 calc PR . 2
H52F H 0.4265 0.6943 0.3998 0.142 Uiso 0.493(5) 1 calc PR . 2
C53' C 0.489(3) 0.604(2) 0.347(2) 0.098(7) Uani 0.493(5) 1 d PDU . 2
H53D H 0.4973 0.5807 0.3126 0.147 Uiso 0.493(5) 1 calc PR . 2
H53E H 0.4946 0.5806 0.3838 0.147 Uiso 0.493(5) 1 calc PR . 2
H53F H 0.5290 0.6352 0.3521 0.147 Uiso 0.493(5) 1 calc PR . 2
C54' C 0.392(4) 0.666(2) 0.282(3) 0.114(10) Uani 0.493(5) 1 d PDU . 2
H54D H 0.4015 0.6424 0.2468 0.170 Uiso 0.493(5) 1 calc PR . 2
H54E H 0.4299 0.6979 0.2857 0.170 Uiso 0.493(5) 1 calc PR . 2
H54F H 0.3355 0.6802 0.2755 0.170 Uiso 0.493(5) 1 calc PR . 2
O19' O 0.278(3) 0.590(2) 0.140(2) 0.110(5) Uani 0.493(5) 1 d PU . 2
O20' O 0.386(3) 0.531(2) 0.158(2) 0.106(5) Uani 0.493(5) 1 d PU . 2
C18' C 0.354(3) 0.571(2) 0.134(2) 0.109(4) Uani 0.493(5) 1 d PDU . 2
C19' C 0.400(3) 0.6096(17) 0.0952(17) 0.113(5) Uani 0.493(5) 1 d PDU . 2
C20' C 0.488(3) 0.588(3) 0.099(3) 0.115(9) Uani 0.493(5) 1 d PDU . 2
H20D H 0.5179 0.6120 0.0737 0.173 Uiso 0.493(5) 1 calc PR . 2
H20E H 0.4878 0.5484 0.0858 0.173 Uiso 0.493(5) 1 calc PR . 2
H20F H 0.5133 0.5908 0.1412 0.173 Uiso 0.493(5) 1 calc PR . 2
C21' C 0.358(4) 0.606(3) 0.0308(17) 0.115(10) Uani 0.493(5) 1 d PDU . 2
H21D H 0.3864 0.6301 0.0047 0.173 Uiso 0.493(5) 1 calc PR . 2
H21E H 0.3011 0.6194 0.0295 0.173 Uiso 0.493(5) 1 calc PR . 2
H21F H 0.3577 0.5663 0.0169 0.173 Uiso 0.493(5) 1 calc PR . 2
C22' C 0.397(4) 0.6701(17) 0.120(3) 0.118(7) Uani 0.493(5) 1 d PDU . 2
H22D H 0.4252 0.6962 0.0953 0.177 Uiso 0.493(5) 1 calc PR . 2
H22E H 0.4231 0.6710 0.1616 0.177 Uiso 0.493(5) 1 calc PR . 2
H22F H 0.3396 0.6821 0.1184 0.177 Uiso 0.493(5) 1 calc PR . 2
P1 P 0.0873(3) 0.3773(2) 0.2742(3) 0.0524(12) Uani 1 1 d U . .
P2 P 0.3780(3) 0.3945(3) 0.3528(3) 0.0554(11) Uani 1 1 d U . .
P3 P 0.3486(5) 0.3774(4) 0.1319(3) 0.0765(15) Uani 1 1 d U . .
O4 O 0.1011(8) 0.3160(6) 0.2989(6) 0.051(2) Uani 1 1 d U . .
O5 O 0.1048(8) 0.3860(6) 0.2108(7) 0.057(2) Uani 1 1 d U . .
O6 O 0.1423(8) 0.4134(6) 0.3202(7) 0.056(2) Uani 1 1 d U . .
O7 O 0.2572(11) 0.3847(8) 0.1248(7) 0.074(3) Uani 1 1 d U . .
O8 O 0.3782(10) 0.3161(8) 0.1463(7) 0.073(2) Uani 1 1 d U . .
O9 O 0.3935(11) 0.4139(8) 0.1836(7) 0.077(2) Uani 1 1 d U . .
O10 O 0.4103(12) 0.2500 0.2503(10) 0.068(3) Uani 1 2 d SU . .
H10D H 0.3924 0.2500 0.2913 0.082 Uiso 1 2 calc SR . .
O11 O 0.0966(11) 0.2500 0.1777(9) 0.052(3) Uani 1 2 d SU . .
H11D H 0.0363 0.2500 0.1793 0.062 Uiso 1 2 calc SR . .
O12 O 0.2375(7) 0.3064(6) 0.2200(6) 0.044(2) Uani 1 1 d U . .
H12D H 0.2647 0.3383 0.2448 0.053 Uiso 1 1 calc R . .
O13 O 0.2150(13) 0.2500 0.1111(7) 0.062(3) Uani 1 2 d SU . .
H13A H 0.2326 0.2500 0.0700 0.074 Uiso 1 2 calc SRD . .
O14 O 0.2313(11) 0.2500 0.3516(8) 0.046(3) Uani 1 2 d SU . .
H14A H 0.2918 0.2500 0.3509 0.056 Uiso 1 2 calc SR . .
O15 O 0.204(3) 0.4118(14) 0.4499(14) 0.075(4) Uani 0.56(4) 1 d PU . 1
O15' O 0.153(3) 0.4078(19) 0.4574(18) 0.077(4) Uani 0.44(4) 1 d PU . 2
O16 O 0.2052(10) 0.4923(8) 0.4175(8) 0.077(3) Uani 1 1 d U . .
O21 O 0.5102(11) 0.4921(9) 0.2496(10) 0.095(4) Uani 1 1 d U . .
O22 O 0.5571(12) 0.4090(12) 0.2432(13) 0.126(4) Uani 1 1 d U . .
O23 O 0.5758(9) 0.2964(12) 0.3034(10) 0.110(5) Uani 1 1 d U . .
O24 O 0.543(3) 0.278(2) 0.176(2) 0.100(5) Uani 0.46(4) 1 d PU . 1
O24' O 0.574(2) 0.306(2) 0.1684(19) 0.103(5) Uani 0.54(4) 1 d PU . 2
O25 O 0.2589(9) 0.2979(8) 0.4765(6) 0.063(3) Uani 1 1 d U . .
O26 O 0.0789(18) 0.3036(16) 0.4354(14) 0.069(4) Uani 0.50 1 d PU . 1
O26' O 0.0890(15) 0.2500 0.4219(12) 0.079(3) Uani 1 2 d SU . 2
O30 O 0.057(2) 0.4127(17) 0.0895(18) 0.095(5) Uani 0.519(13) 1 d PU A 1
O31 O 0.006(3) 0.3271(19) 0.106(2) 0.092(5) Uani 0.519(13) 1 d PU A 1
C69 C -0.008(3) 0.378(2) 0.085(2) 0.099(5) Uani 0.519(13) 1 d PDU A 1
C70 C -0.086(3) 0.4031(14) 0.0523(16) 0.110(7) Uani 0.519(13) 1 d PDU A 1
C71 C -0.085(3) 0.4667(15) 0.050(2) 0.120(11) Uani 0.519(13) 1 d PDU A 1
H71A H -0.1166 0.4800 0.0127 0.180 Uiso 0.519(13) 1 calc PR A 1
H71B H -0.0285 0.4800 0.0518 0.180 Uiso 0.519(13) 1 calc PR A 1
H71C H -0.1091 0.4822 0.0846 0.180 Uiso 0.519(13) 1 calc PR A 1
C72 C -0.103(3) 0.384(2) -0.0113(17) 0.120(11) Uani 0.519(13) 1 d PDU A 1
H72A H -0.1598 0.3930 -0.0271 0.179 Uiso 0.519(13) 1 calc PR A 1
H72B H -0.0944 0.3427 -0.0134 0.179 Uiso 0.519(13) 1 calc PR A 1
H72C H -0.0662 0.4039 -0.0354 0.179 Uiso 0.519(13) 1 calc PR A 1
C73 C -0.160(2) 0.388(2) 0.081(2) 0.119(10) Uani 0.519(13) 1 d PDU A 1
H73A H -0.1811 0.4222 0.0985 0.179 Uiso 0.519(13) 1 calc PR A 1
H73B H -0.1448 0.3595 0.1126 0.179 Uiso 0.519(13) 1 calc PR A 1
H73C H -0.2014 0.3718 0.0505 0.179 Uiso 0.519(13) 1 calc PR A 1
N3S N 0.131(3) 0.3500(17) 0.0166(12) 0.107(5) Uani 0.519(13) 1 d PDU . 1
C5S C 0.141(2) 0.3067(17) 0.0093(9) 0.107(6) Uani 0.519(13) 1 d PDU . 1
C6S C 0.156(2) 0.2418(17) -0.0255(9) 0.170(16) Uani 0.519(13) 1 d PRDU . 1
H6SA H 0.1577 0.2502 -0.0671 0.255 Uiso 1.04(3) 2 d SPRD A 1
H6SB H 0.2074 0.2351 -0.0092 0.255 Uiso 0.519(13) 1 d PRD A 1
H6SC H 0.1132 0.2247 -0.0218 0.255 Uiso 0.519(13) 1 d PRD A 1
O30' O 0.103(3) 0.4079(18) 0.0605(12) 0.098(5) Uani 0.481(13) 1 d PDU A 2
O31' O 0.134(4) 0.3310(14) 0.0321(15) 0.101(5) Uani 0.481(13) 1 d PDU A 2
C69' C 0.122(3) 0.3821(13) 0.0154(15) 0.105(5) Uani 0.481(13) 1 d PDU A 2
C70' C 0.099(2) 0.4007(13) -0.0498(15) 0.111(7) Uani 0.481(13) 1 d PDU A 2
C71' C 0.090(4) 0.4653(13) -0.052(2) 0.118(11) Uani 0.481(13) 1 d PDU A 2
H71D H 0.1417 0.4829 -0.0338 0.178 Uiso 0.481(13) 1 calc PR A 2
H71E H 0.0464 0.4768 -0.0287 0.178 Uiso 0.481(13) 1 calc PR A 2
H71F H 0.0775 0.4778 -0.0935 0.178 Uiso 0.481(13) 1 calc PR A 2
C72' C 0.166(3) 0.382(2) -0.0859(18) 0.116(11) Uani 0.481(13) 1 d PDU A 2
H72D H 0.2189 0.3963 -0.0668 0.174 Uiso 0.481(13) 1 calc PR A 2
H72E H 0.1553 0.3967 -0.1270 0.174 Uiso 0.481(13) 1 calc PR A 2
H72F H 0.1680 0.3398 -0.0872 0.174 Uiso 0.481(13) 1 calc PR A 2
C73' C 0.019(2) 0.372(2) -0.074(2) 0.118(11) Uani 0.481(13) 1 d PDU A 2
H73D H -0.0235 0.3837 -0.0493 0.178 Uiso 0.481(13) 1 calc PR A 2
H73E H 0.0254 0.3305 -0.0719 0.178 Uiso 0.481(13) 1 calc PR A 2
H73F H 0.0028 0.3838 -0.1157 0.178 Uiso 0.481(13) 1 calc PR A 2
N3S' N -0.007(4) 0.332(2) 0.094(3) 0.096(5) Uani 0.481(13) 1 d PDU . 2
C5S' C -0.054(3) 0.3018(19) 0.064(3) 0.100(6) Uani 0.481(13) 1 d PDU . 2
C6S' C -0.078(3) 0.2381(17) 0.046(2) 0.105(8) Uani 0.481(13) 1 d PDU . 2
H6SE H -0.1080 0.2198 0.0743 0.126 Uiso 0.481(13) 1 d PR A 2
H6SF H -0.0392 0.2123 0.0329 0.126 Uiso 0.481(13) 1 d PR A 2
H6SD H -0.1157 0.2503 0.0123 0.158 Uiso 0.96(3) 2 d SPR A 2
O33 O 0.2467(9) 0.4718(7) 0.2311(7) 0.0654(19) Uani 1 1 d U . .
H3D H 0.2273 0.4366 0.2083 0.079 Uiso 1 1 calc R B 1
O1W O 0.162(3) 0.516(2) 0.117(2) 0.113(9) Uani 0.507(5) 1 d PU . 1
H1WA H 0.1502 0.4803 0.1142 0.136 Uiso 0.507(5) 1 d PR . 1
H1WB H 0.1554 0.5367 0.0861 0.136 Uiso 0.507(5) 1 d PR . 1
O1W' O 0.115(3) 0.514(2) 0.140(2) 0.109(9) Uani 0.493(5) 1 d PU . 2
H1WC H 0.0901 0.4852 0.1514 0.130 Uiso 0.493(5) 1 d PR . 2
H1WD H 0.1016 0.5287 0.1058 0.130 Uiso 0.493(5) 1 d PR . 2
C1 C 0.4527(14) 0.3943(13) 0.4205(11) 0.072(4) Uani 1 1 d U . .
C2 C 0.5276(16) 0.4261(15) 0.4074(13) 0.093(7) Uani 1 1 d U . .
H2A H 0.5680 0.4265 0.4435 0.140 Uiso 1 1 calc R . .
H2B H 0.5128 0.4655 0.3957 0.140 Uiso 1 1 calc R . .
H2C H 0.5509 0.4071 0.3745 0.140 Uiso 1 1 calc R . .
C3 C 0.4699(16) 0.3336(12) 0.4395(12) 0.079(6) Uani 1 1 d U . .
H3A H 0.5099 0.3330 0.4758 0.118 Uiso 1 1 calc R . .
H3B H 0.4919 0.3129 0.4070 0.118 Uiso 1 1 calc R . .
H3C H 0.4193 0.3152 0.4480 0.118 Uiso 1 1 calc R . .
C4 C 0.4120(16) 0.4260(13) 0.4711(11) 0.082(6) Uani 1 1 d U . .
H4A H 0.4503 0.4271 0.5083 0.123 Uiso 1 1 calc R . .
H4B H 0.3624 0.4056 0.4784 0.123 Uiso 1 1 calc R . .
H4C H 0.3979 0.4652 0.4580 0.123 Uiso 1 1 calc R . .
C5 C -0.0195(13) 0.3943(11) 0.2772(12) 0.066(4) Uani 1 1 d U . .
C6 C -0.0421(14) 0.4490(11) 0.2374(13) 0.077(6) Uani 1 1 d U . .
H6A H -0.0996 0.4587 0.2385 0.116 Uiso 1 1 calc R . .
H6B H -0.0330 0.4412 0.1957 0.116 Uiso 1 1 calc R . .
H6C H -0.0077 0.4812 0.2531 0.116 Uiso 1 1 calc R . .
C7 C -0.0725(15) 0.3460(12) 0.2490(14) 0.086(7) Uani 1 1 d U . .
H7A H -0.1301 0.3554 0.2501 0.129 Uiso 1 1 calc R . .
H7B H -0.0591 0.3106 0.2715 0.129 Uiso 1 1 calc R . .
H7C H -0.0626 0.3408 0.2071 0.129 Uiso 1 1 calc R . .
C8 C -0.0339(14) 0.4045(12) 0.3415(12) 0.077(6) Uani 1 1 d U . .
H8A H -0.0915 0.4141 0.3427 0.115 Uiso 1 1 calc R . .
H8B H 0.0005 0.4362 0.3584 0.115 Uiso 1 1 calc R . .
H8C H -0.0202 0.3698 0.3653 0.115 Uiso 1 1 calc R . .
C9 C 0.385(2) 0.3964(17) 0.0608(13) 0.111(7) Uani 1 1 d U . .
C10 C 0.473(2) 0.4084(17) 0.0705(14) 0.116(8) Uani 1 1 d U . .
H10A H 0.4913 0.4198 0.0322 0.174 Uiso 1 1 calc R . .
H10B H 0.5024 0.3740 0.0859 0.174 Uiso 1 1 calc R . .
H10C H 0.4837 0.4396 0.0998 0.174 Uiso 1 1 calc R . .
C11 C 0.363(2) 0.3488(17) 0.0143(14) 0.126(9) Uani 1 1 d U . .
H11A H 0.3821 0.3596 -0.0239 0.189 Uiso 1 1 calc R . .
H11B H 0.3041 0.3433 0.0082 0.189 Uiso 1 1 calc R . .
H11C H 0.3901 0.3132 0.0290 0.189 Uiso 1 1 calc R . .
C12 C 0.339(2) 0.4500(17) 0.0356(14) 0.123(8) Uani 1 1 d U . .
H12A H 0.3589 0.4609 -0.0024 0.184 Uiso 1 1 calc R . .
H12B H 0.3495 0.4814 0.0646 0.184 Uiso 1 1 calc R . .
H12C H 0.2808 0.4420 0.0284 0.184 Uiso 1 1 calc R . .
C23 C 0.571(2) 0.4610(18) 0.2425(19) 0.116(4) Uani 1 1 d U . .
C24 C 0.656(2) 0.4855(19) 0.241(2) 0.124(6) Uani 1 1 d U . .
C25 C 0.719(2) 0.4470(19) 0.281(2) 0.138(9) Uani 1 1 d U . .
H25A H 0.7163 0.4077 0.2658 0.208 Uiso 1 1 calc R . .
H25B H 0.7059 0.4469 0.3230 0.208 Uiso 1 1 calc R . .
H25C H 0.7741 0.4622 0.2807 0.208 Uiso 1 1 calc R . .
C26 C 0.673(2) 0.479(2) 0.181(2) 0.154(9) Uani 1 1 d U . .
H26A H 0.6365 0.5040 0.1540 0.230 Uiso 1 1 calc R . .
H26B H 0.6643 0.4393 0.1679 0.230 Uiso 1 1 calc R . .
H26C H 0.7297 0.4899 0.1781 0.230 Uiso 1 1 calc R . .
C27 C 0.657(2) 0.5458(17) 0.2652(19) 0.129(8) Uani 1 1 d U . .
H27A H 0.6183 0.5694 0.2387 0.193 Uiso 1 1 calc R . .
H27B H 0.7117 0.5617 0.2667 0.193 Uiso 1 1 calc R . .
H27C H 0.6404 0.5456 0.3058 0.193 Uiso 1 1 calc R . .
C28 C 0.1888(18) 0.4602(13) 0.4588(12) 0.081(3) Uani 1 1 d U . .
C29 C 0.175(2) 0.4871(14) 0.5179(14) 0.096(5) Uani 1 1 d U . .
C30 C 0.137(3) 0.4513(18) 0.5624(17) 0.133(9) Uani 1 1 d U . .
H30A H 0.0783 0.4469 0.5490 0.199 Uiso 1 1 calc R . .
H30B H 0.1445 0.4701 0.6019 0.199 Uiso 1 1 calc R . .
H30C H 0.1629 0.4136 0.5655 0.199 Uiso 1 1 calc R . .
C31 C 0.261(3) 0.4922(18) 0.5539(17) 0.136(9) Uani 1 1 d U . .
H31A H 0.2568 0.5080 0.5939 0.205 Uiso 1 1 calc R . .
H31B H 0.2948 0.5176 0.5324 0.205 Uiso 1 1 calc R . .
H31C H 0.2864 0.4543 0.5581 0.205 Uiso 1 1 calc R . .
C32 C 0.154(3) 0.5469(15) 0.5155(16) 0.128(8) Uani 1 1 d U . .
H32A H 0.1008 0.5521 0.4906 0.192 Uiso 1 1 calc R . .
H32B H 0.1956 0.5685 0.4979 0.192 Uiso 1 1 calc R . .
H32C H 0.1498 0.5610 0.5563 0.192 Uiso 1 1 calc R . .
C33 C 0.271(2) 0.2500 0.5003(14) 0.068(5) Uani 1 2 d SU . .
C34 C 0.312(2) 0.2500 0.5706(15) 0.083(6) Uani 1 2 d SU . .
C35 C 0.395(2) 0.2500 0.5753(17) 0.100(9) Uani 1 2 d SU . .
H35A H 0.4182 0.2500 0.6179 0.150 Uiso 1 2 calc SR . .
H35B H 0.4140 0.2842 0.5556 0.150 Uiso 0.50 1 calc PR . .
H35C H 0.4140 0.2158 0.5556 0.150 Uiso 0.50 1 calc PR . .
C36 C 0.278(3) 0.2982(19) 0.6030(15) 0.135(9) Uani 1 1 d U . .
H36A H 0.3019 0.2979 0.6454 0.203 Uiso 1 1 calc R . .
H36B H 0.2186 0.2939 0.6004 0.203 Uiso 1 1 calc R . .
H36C H 0.2908 0.3345 0.5845 0.203 Uiso 1 1 calc R . .
C37 C 0.052(2) 0.2500 0.4487(17) 0.073(4) Uani 1 2 d SU . .
C38 C -0.009(2) 0.2500 0.4869(17) 0.074(5) Uani 1 2 d SU . .
C39 C -0.0684(17) 0.3044(13) 0.4762(14) 0.093(7) Uani 1 1 d U . .
H39A H -0.0966 0.3036 0.4349 0.139 Uiso 1 1 calc R . .
H39B H -0.0364 0.3397 0.4824 0.139 Uiso 1 1 calc R . .
H39C H -0.1087 0.3031 0.5048 0.139 Uiso 1 1 calc R . .
C40 C 0.036(2) 0.2500 0.5499(17) 0.087(8) Uani 1 2 d SU . .
H40A H 0.0713 0.2161 0.5556 0.130 Uiso 0.50 1 calc PR . .
H40B H -0.0032 0.2494 0.5790 0.130 Uiso 1 2 calc SR . .
H40C H 0.0700 0.2845 0.5560 0.130 Uiso 0.50 1 calc PR . .
C41 C 0.590(3) 0.2500 0.159(2) 0.105(5) Uani 1 2 d SU . .
C42 C 0.656(3) 0.2500 0.123(2) 0.115(6) Uani 1 2 d SU . .
C43 C 0.625(3) 0.2500 0.062(2) 0.134(10) Uani 1 2 d SU . .
H43A H 0.5848 0.2193 0.0541 0.200 Uiso 0.50 1 calc PR . .
H43B H 0.6699 0.2437 0.0378 0.200 Uiso 0.50 1 calc PR . .
H43C H 0.5993 0.2869 0.0513 0.200 Uiso 0.50 1 calc PR . .
C44 C 0.717(2) 0.2951(3) 0.142(2) 0.163(11) Uani 1 1 d U . .
H44A H 0.7307 0.2945 0.1854 0.244 Uiso 1 1 calc R . .
H44B H 0.6934 0.3325 0.1291 0.244 Uiso 1 1 calc R . .
H44C H 0.7658 0.2885 0.1223 0.244 Uiso 1 1 calc RD . .
C45 C 0.602(2) 0.2500 0.321(2) 0.115(6) Uani 1 2 d SU . .
C46 C 0.685(2) 0.2500 0.364(2) 0.123(7) Uani 1 2 d SU . .
C47 C 0.693(2) 0.3034(3) 0.401(2) 0.168(11) Uani 1 1 d DU . .
H47A H 0.7448 0.3026 0.4282 0.252 Uiso 1 1 calc R . .
H47B H 0.6476 0.3057 0.4254 0.252 Uiso 1 1 calc R . .
H47C H 0.6921 0.3369 0.3748 0.252 Uiso 1 1 calc R . .
C48 C 0.753(2) 0.2500 0.324(2) 0.127(10) Uani 1 2 d SU . .
H48A H 0.8056 0.2500 0.3495 0.191 Uiso 1 2 calc SR . .
H48B H 0.7479 0.2842 0.2988 0.191 Uiso 0.50 1 calc PR . .
H48C H 0.7479 0.2158 0.2988 0.191 Uiso 0.50 1 calc PR . .
N1S N 0.188(7) 0.7500 0.186(5) 0.36(4) Uiso 1 2 d SDU . .
C1S C 0.167(7) 0.7500 0.134(5) 0.35(4) Uiso 1 2 d SDU . .
C2S C 0.165(8) 0.7500 0.066(5) 0.35(4) Uiso 1 2 d SDU . .
H2SA H 0.1531 0.7887 0.0508 0.520 Uiso 0.50 1 calc PR . .
H2SB H 0.1225 0.7237 0.0483 0.520 Uiso 0.50 1 calc PR . .
H2SC H 0.2181 0.7376 0.0559 0.520 Uiso 0.50 1 calc PR . .
N2S N 0.187(9) 0.2500 -0.201(5) 0.25(6) Uiso 0.50 2 d SPDU . .
C3S C 0.247(9) 0.2801(8) -0.179(5) 0.25(6) Uiso 0.25 1 d PDU . .
C4S C 0.330(9) 0.2500 -0.156(5) 0.25(6) Uiso 0.50 2 d SPDU . .
H4SA H 0.3620 0.2729 -0.1255 0.382 Uiso 0.25 1 d PRD . .
H4SB H 0.3187 0.2138 -0.1386 0.382 Uiso 0.25 1 d PRD . .
H4SC H 0.3611 0.2441 -0.1887 0.382 Uiso 0.25 1 d PRD . .

loop_
_atom_site_aniso_label
_atom_site_aniso_U_11
_atom_site_aniso_U_22
_atom_site_aniso_U_33
_atom_site_aniso_U_23
_atom_site_aniso_U_13
_atom_site_aniso_U_12
Dy1 0.0469(5) 0.0534(6) 0.0412(5) -0.0039(4) 0.0100(4) -0.0077(4)
Dy2 0.0561(6) 0.0650(7) 0.0441(6) 0.0074(5) -0.0033(4) 0.0000(5)
Dy3 0.0410(6) 0.1277(12) 0.0699(8) -0.0252(7) 0.0189(5) -0.0124(6)
Co1 0.0421(19) 0.080(3) 0.040(2) 0.000 0.0098(15) 0.000
Co2 0.118(3) 0.073(2) 0.083(2) 0.0231(19) 0.022(2) 0.007(2)
Co3 0.0330(17) 0.0492(19) 0.0384(17) 0.000 0.0033(13) 0.000
Co4 0.044(3) 0.054(4) 0.061(3) 0.003(3) 0.000(3) -0.009(3)
Dy4 0.0554(14) 0.0631(15) 0.066(2) 0.0099(15) 0.0110(15) -0.0114(11)
O1 0.056(6) 0.071(5) 0.057(5) 0.002(4) 0.008(4) -0.010(4)
O2 0.048(5) 0.063(5) 0.057(5) -0.002(5) 0.010(4) -0.014(4)
O3 0.043(5) 0.060(6) 0.050(7) 0.000(6) 0.006(5) -0.004(5)
O17 0.081(7) 0.073(8) 0.125(10) 0.018(8) 0.026(7) 0.019(7)
O18 0.098(8) 0.081(9) 0.126(11) 0.025(8) 0.019(8) 0.020(7)
C13 0.093(8) 0.078(8) 0.127(10) 0.019(8) 0.022(7) 0.021(7)
C14 0.099(10) 0.085(10) 0.133(12) 0.015(10) 0.025(9) 0.024(8)
C15 0.105(16) 0.087(11) 0.135(17) 0.011(13) 0.028(15) 0.025(12)
C16 0.112(16) 0.100(15) 0.132(13) 0.012(13) 0.032(12) 0.014(15)
C17 0.098(12) 0.10(2) 0.16(2) 0.00(2) 0.023(16) 0.024(15)
O27 0.094(7) 0.063(5) 0.110(8) -0.002(5) 0.026(6) -0.030(5)
O28 0.091(7) 0.051(5) 0.101(7) -0.003(5) 0.026(5) -0.019(4)
C50 0.095(7) 0.058(4) 0.107(7) -0.005(5) 0.025(5) -0.027(5)
C51 0.097(9) 0.062(7) 0.112(9) -0.008(6) 0.020(7) -0.024(6)
C52 0.110(16) 0.090(18) 0.13(2) -0.023(16) 0.001(19) 0.000(14)
C53 0.101(13) 0.064(13) 0.116(15) -0.011(12) 0.021(13) -0.027(11)
C54 0.110(17) 0.070(15) 0.108(11) -0.017(11) 0.026(14) -0.029(14)
O19 0.138(10) 0.095(9) 0.094(11) 0.045(9) 0.032(10) 0.003(7)
O20 0.133(8) 0.100(8) 0.091(7) 0.038(6) 0.039(7) -0.003(7)
C18 0.137(8) 0.099(9) 0.093(9) 0.043(7) 0.036(8) -0.001(7)
C19 0.144(10) 0.102(10) 0.098(10) 0.041(8) 0.036(9) -0.006(8)
C20 0.140(14) 0.111(15) 0.107(17) 0.036(14) 0.039(13) -0.011(13)
C21 0.151(16) 0.104(15) 0.101(14) 0.045(12) 0.032(13) -0.013(14)
C22 0.156(19) 0.106(16) 0.109(17) 0.036(14) 0.030(16) -0.010(13)
Dy4' 0.0551(18) 0.0505(14) 0.0538(14) -0.0019(10) 0.0142(14) -0.0095(13)
Co4' 0.071(4) 0.087(5) 0.050(5) 0.009(4) 0.015(4) -0.010(3)
O1' 0.051(7) 0.075(6) 0.058(5) -0.003(5) 0.005(5) -0.001(6)
O2' 0.050(5) 0.068(5) 0.054(5) 0.000(5) 0.012(4) -0.013(5)
O3' 0.047(5) 0.059(5) 0.052(7) -0.003(5) 0.005(4) -0.007(4)
O17' 0.082(7) 0.072(8) 0.120(9) 0.019(8) 0.025(6) 0.014(6)
O18' 0.093(11) 0.080(9) 0.125(11) 0.027(7) 0.023(9) 0.022(9)
C13' 0.091(8) 0.078(8) 0.125(10) 0.020(7) 0.024(7) 0.019(7)
C14' 0.099(9) 0.083(9) 0.130(11) 0.014(9) 0.026(8) 0.021(8)
C15' 0.12(2) 0.10(2) 0.13(2) 0.002(15) 0.027(16) 0.013(15)
C16' 0.102(15) 0.087(15) 0.136(16) 0.012(13) 0.025(13) 0.025(12)
C17' 0.110(15) 0.097(15) 0.129(16) 0.011(13) 0.035(12) 0.018(13)
O27' 0.093(7) 0.056(5) 0.102(7) 0.000(4) 0.027(5) -0.026(4)
O29' 0.097(9) 0.058(6) 0.100(7) -0.016(6) 0.026(6) -0.025(6)
C50' 0.096(7) 0.058(4) 0.106(7) -0.007(5) 0.025(5) -0.025(4)
C51' 0.098(8) 0.062(6) 0.111(8) -0.003(6) 0.022(7) -0.028(6)
C52' 0.100(15) 0.065(13) 0.121(13) -0.012(11) 0.019(13) -0.028(12)
C53' 0.099(11) 0.077(15) 0.121(17) -0.009(14) 0.023(14) -0.026(11)
C54' 0.13(2) 0.087(19) 0.126(15) 0.022(14) 0.017(19) -0.040(16)
O19' 0.139(9) 0.101(9) 0.094(9) 0.041(7) 0.035(8) 0.001(8)
O20' 0.133(10) 0.103(9) 0.092(8) 0.038(8) 0.046(8) -0.007(9)
C18' 0.137(9) 0.102(9) 0.095(8) 0.039(7) 0.038(8) -0.004(8)
C19' 0.143(11) 0.103(11) 0.099(11) 0.039(9) 0.037(9) -0.007(10)
C20' 0.139(13) 0.112(18) 0.102(19) 0.030(17) 0.044(14) -0.015(14)
C21' 0.15(2) 0.11(2) 0.098(13) 0.039(14) 0.040(16) -0.01(2)
C22' 0.153(16) 0.102(12) 0.103(15) 0.040(12) 0.033(14) -0.009(12)
P1 0.039(2) 0.054(3) 0.064(3) -0.003(2) 0.004(2) 0.001(2)
P2 0.046(2) 0.066(3) 0.054(3) 0.003(2) 0.007(2) -0.012(2)
P3 0.077(3) 0.099(4) 0.057(3) 0.001(3) 0.022(3) -0.023(3)
O4 0.038(5) 0.057(5) 0.058(5) -0.005(4) 0.004(4) 0.004(4)
O5 0.047(6) 0.057(6) 0.066(4) 0.009(4) 0.000(4) 0.009(5)
O6 0.043(4) 0.057(4) 0.067(5) -0.007(4) 0.006(4) -0.004(4)
O7 0.082(5) 0.089(7) 0.051(7) 0.014(6) 0.012(5) -0.016(5)
O8 0.065(5) 0.104(6) 0.054(5) 0.000(5) 0.020(4) -0.016(5)
O9 0.076(6) 0.098(5) 0.059(5) -0.004(4) 0.023(4) -0.022(4)
O10 0.046(7) 0.106(7) 0.052(9) 0.000 0.008(5) 0.000
O11 0.039(6) 0.062(7) 0.050(6) 0.000 -0.009(5) 0.000
O12 0.039(5) 0.053(7) 0.041(5) 0.003(4) 0.003(3) -0.003(4)
O13 0.070(7) 0.084(7) 0.029(6) 0.000 0.000(5) 0.000
O14 0.039(8) 0.061(6) 0.039(6) 0.000 0.006(5) 0.000
O15 0.089(11) 0.083(7) 0.056(7) -0.023(6) 0.020(7) -0.003(8)
O15' 0.089(11) 0.087(7) 0.058(6) -0.019(6) 0.025(8) 0.004(7)
O16 0.075(8) 0.082(7) 0.078(5) -0.030(5) 0.030(5) -0.015(6)
O21 0.068(4) 0.109(9) 0.113(10) -0.009(7) 0.037(5) -0.041(5)
O22 0.061(7) 0.138(8) 0.178(13) -0.029(8) 0.015(6) -0.030(6)
O23 0.030(6) 0.201(14) 0.099(9) -0.005(8) 0.009(5) 0.001(6)
O24 0.064(7) 0.145(13) 0.100(10) -0.010(8) 0.047(8) -0.002(6)
O24' 0.067(7) 0.149(13) 0.103(10) -0.003(8) 0.049(8) -0.006(6)
O25 0.056(7) 0.101(9) 0.034(5) -0.005(5) 0.011(5) -0.003(6)
O26 0.046(7) 0.101(10) 0.066(7) 0.005(6) 0.027(7) 0.005(6)
O26' 0.059(7) 0.109(8) 0.072(8) 0.000 0.027(6) 0.000
O30 0.097(8) 0.097(9) 0.081(8) 0.035(8) -0.025(9) 0.009(6)
O31 0.069(5) 0.102(10) 0.092(10) 0.028(8) -0.041(7) 0.002(6)
C69 0.085(6) 0.106(10) 0.094(9) 0.032(8) -0.038(7) 0.010(6)
C70 0.095(9) 0.115(13) 0.105(13) 0.037(12) -0.041(10) 0.017(10)
C71 0.11(2) 0.116(15) 0.11(2) 0.042(17) -0.04(2) 0.019(15)
C72 0.11(2) 0.12(2) 0.108(16) 0.039(18) -0.054(14) 0.02(2)
C73 0.088(12) 0.13(2) 0.13(2) 0.04(2) -0.041(16) 0.014(18)
N3S 0.140(11) 0.125(13) 0.049(5) 0.026(6) -0.020(6) 0.005(9)
C5S 0.141(13) 0.125(14) 0.048(7) 0.023(9) -0.021(10) 0.007(12)
C6S 0.18(2) 0.157(16) 0.18(2) -0.016(12) 0.023(12) 0.009(12)
O30' 0.114(10) 0.104(10) 0.068(7) 0.033(7) -0.017(9) 0.010(8)
O31' 0.136(11) 0.114(12) 0.044(5) 0.023(6) -0.019(7) 0.008(9)
C69' 0.133(10) 0.116(12) 0.058(6) 0.028(7) -0.019(8) 0.010(9)
C70' 0.139(14) 0.121(15) 0.065(9) 0.032(10) -0.018(11) 0.013(13)
C71' 0.15(3) 0.120(17) 0.08(2) 0.035(15) 0.00(2) 0.011(19)
C72' 0.15(2) 0.13(2) 0.058(15) 0.02(2) -0.019(16) 0.02(2)
C73' 0.142(19) 0.12(2) 0.08(2) 0.03(2) -0.034(16) 0.02(2)
N3S' 0.075(6) 0.105(11) 0.095(10) 0.027(8) -0.042(6) 0.005(6)
C5S' 0.078(8) 0.109(13) 0.099(12) 0.026(10) -0.041(9) 0.001(9)
C6S' 0.086(13) 0.111(15) 0.104(16) 0.027(14) -0.042(13) -0.001(13)
O33 0.068(4) 0.064(5) 0.061(4) 0.005(4) 0.000(4) -0.010(4)
O1W 0.109(19) 0.127(19) 0.094(14) 0.019(12) -0.018(13) 0.033(14)
O1W' 0.118(19) 0.12(2) 0.085(16) 0.039(13) -0.006(13) 0.009(14)
C1 0.052(8) 0.103(12) 0.057(7) -0.003(7) -0.007(6) -0.012(7)
C2 0.061(11) 0.136(17) 0.079(15) -0.002(14) -0.007(9) -0.029(12)
C3 0.063(13) 0.105(13) 0.062(13) -0.007(10) -0.016(10) 0.001(10)
C4 0.065(12) 0.110(16) 0.066(10) -0.018(12) -0.011(9) -0.003(12)
C5 0.041(6) 0.070(10) 0.087(11) -0.013(9) 0.003(6) 0.009(7)
C6 0.051(11) 0.081(12) 0.098(14) -0.001(11) 0.002(11) 0.021(9)
C7 0.046(9) 0.092(13) 0.114(16) -0.021(12) -0.009(12) -0.009(10)
C8 0.050(11) 0.095(15) 0.086(11) -0.011(10) 0.013(9) 0.010(11)
C9 0.127(14) 0.152(17) 0.059(7) 0.009(8) 0.031(9) -0.068(14)
C10 0.125(14) 0.16(2) 0.075(15) 0.000(14) 0.049(12) -0.063(15)
C11 0.15(2) 0.17(2) 0.065(12) -0.008(13) 0.044(14) -0.069(17)
C12 0.144(18) 0.156(19) 0.069(15) 0.021(11) 0.019(15) -0.066(16)
C23 0.065(6) 0.134(9) 0.152(11) -0.019(9) 0.022(7) -0.031(7)
C24 0.067(7) 0.152(12) 0.155(13) -0.020(12) 0.027(9) -0.031(8)
C25 0.073(12) 0.168(19) 0.17(2) -0.031(18) 0.012(15) -0.014(15)
C26 0.109(18) 0.20(2) 0.160(16) -0.017(17) 0.048(14) -0.018(19)
C27 0.075(15) 0.147(14) 0.17(2) -0.012(16) 0.027(16) -0.044(12)
C28 0.093(9) 0.085(7) 0.066(6) -0.025(6) 0.023(6) 0.002(7)
C29 0.121(11) 0.098(10) 0.075(8) -0.028(7) 0.033(8) 0.001(10)
C30 0.168(19) 0.135(18) 0.107(15) -0.007(15) 0.063(16) -0.002(17)
C31 0.149(16) 0.15(2) 0.104(16) -0.042(16) -0.001(13) -0.017(15)
C32 0.19(2) 0.102(12) 0.099(17) -0.037(12) 0.043(16) 0.011(15)
C33 0.056(9) 0.113(11) 0.035(8) 0.000 0.007(8) 0.000
C34 0.076(11) 0.133(14) 0.037(9) 0.000 0.002(9) 0.000
C35 0.080(13) 0.17(2) 0.046(15) 0.000 -0.014(12) 0.000
C36 0.149(19) 0.18(2) 0.067(14) -0.033(13) -0.011(15) 0.047(16)
C37 0.049(8) 0.106(9) 0.070(9) 0.000 0.030(7) 0.000
C38 0.053(10) 0.102(12) 0.071(10) 0.000 0.027(8) 0.000
C39 0.074(14) 0.105(16) 0.099(16) -0.028(13) 0.009(12) 0.019(10)
C40 0.068(16) 0.13(2) 0.070(11) 0.000 0.024(11) 0.000
C41 0.073(9) 0.150(13) 0.102(11) 0.000 0.055(8) 0.000
C42 0.086(12) 0.163(15) 0.108(13) 0.000 0.062(10) 0.000
C43 0.13(2) 0.18(3) 0.104(14) 0.000 0.062(14) 0.000
C44 0.118(18) 0.22(2) 0.16(2) 0.009(17) 0.048(17) -0.051(14)
C45 0.031(9) 0.207(16) 0.105(12) 0.000 0.007(8) 0.000
C46 0.035(10) 0.215(18) 0.116(15) 0.000 -0.003(9) 0.000
C47 0.080(17) 0.26(2) 0.15(2) -0.050(14) -0.028(15) 0.031(16)
C48 0.033(11) 0.21(3) 0.13(2) 0.000 0.002(14) 0.000

loop_
_atom_type_symbol
_atom_type_description
_atom_type_scat_dispersion_real
_atom_type_scat_dispersion_imag
_atom_type_scat_source
C C 0.0033 0.0016 'International Tables Vol C Tables 4.2.6.8 and 6.1.1.4'
H H 0.0000 0.0000 'International Tables Vol C Tables 4.2.6.8 and 6.1.1.4'
O O 0.0106 0.0060 'International Tables Vol C Tables 4.2.6.8 and 6.1.1.4'
P P 0.1023 0.0942 'International Tables Vol C Tables 4.2.6.8 and 6.1.1.4'
Co Co 0.3494 0.9721 'International Tables Vol C Tables 4.2.6.8 and 6.1.1.4'
Dy Dy -0.1892 4.4098 'International Tables Vol C Tables 4.2.6.8 and 6.1.1.4'
N N 0.0061 0.0033 'International Tables Vol C Tables 4.2.6.8 and 6.1.1.4'

loop_
_geom_angle_atom_site_label_1
_geom_angle_atom_site_label_2
_geom_angle_atom_site_label_3
_geom_angle
_geom_angle_site_symmetry_1
_geom_angle_site_symmetry_3
O15 Dy1 O3' 70.4(13) . .
O15 Dy1 O26 93.0(14) . .
O3' Dy1 O26 163.3(12) . .
O15 Dy1 O25 78.0(10) . .
O3' Dy1 O25 91.5(8) . .
O26 Dy1 O25 82.3(9) . .
O15 Dy1 O14 152.3(11) . .
O3' Dy1 O14 93.0(9) . .
O26 Dy1 O14 101.3(10) . .
O25 Dy1 O14 80.5(6) . .
O15 Dy1 O3 90.4(13) . .
O3' Dy1 O3 22.2(8) . .
O26 Dy1 O3 167.1(11) . .
O25 Dy1 O3 86.3(8) . .
O14 Dy1 O3 70.8(9) . .
O15 Dy1 O15' 22.2(11) . .
O3' Dy1 O15' 91.6(15) . .
O26 Dy1 O15' 72.3(15) . .
O25 Dy1 O15' 83.5(12) . .
O14 Dy1 O15' 163.5(11) . .
O3 Dy1 O15' 112.4(15) . .
O15 Dy1 O4 133.1(10) . .
O3' Dy1 O4 108.2(8) . .
O26 Dy1 O4 84.8(9) . .
O25 Dy1 O4 147.0(6) . .
O14 Dy1 O4 72.4(5) . .
O3 Dy1 O4 101.9(8) . .
O15' Dy1 O4 121.0(12) . .
O15 Dy1 O6 77.8(10) . .
O3' Dy1 O6 70.2(8) . .
O26 Dy1 O6 109.8(9) . .
O25 Dy1 O6 153.5(5) . .
O14 Dy1 O6 118.2(5) . .
O3 Dy1 O6 83.1(8) . .
O15' Dy1 O6 78.3(11) . .
O4 Dy1 O6 59.4(5) . .
O15 Dy1 O26' 118.6(11) . .
O3' Dy1 O26' 162.5(9) . .
O26 Dy1 O26' 28.8(10) . .
O25 Dy1 O26' 76.8(7) . .
O14 Dy1 O26' 72.5(5) . .
O3 Dy1 O26' 141.6(9) . .
O15' Dy1 O26' 99.8(13) . .
O4 Dy1 O26' 77.2(7) . .
O6 Dy1 O26' 125.0(6) . .
O15 Dy1 P1 105.2(9) . .
O3' Dy1 P1 90.4(7) . .
O26 Dy1 P1 96.6(8) . .
O25 Dy1 P1 176.7(4) . .
O14 Dy1 P1 96.6(4) . .
O3 Dy1 P1 94.4(7) . .
O15' Dy1 P1 99.2(11) . .
O4 Dy1 P1 29.7(4) . .
O6 Dy1 P1 29.8(3) . .
O26' Dy1 P1 100.7(6) . .
O15 Dy1 Co3 160.7(9) . .
O3' Dy1 Co3 96.3(8) . .
O26 Dy1 Co3 100.4(9) . .
O25 Dy1 Co3 117.3(4) . .
O14 Dy1 Co3 37.1(4) . .
O3 Dy1 Co3 79.6(7) . .
O15' Dy1 Co3 157.4(12) . .
O4 Dy1 Co3 36.4(3) . .
O6 Dy1 Co3 84.6(3) . .
O26' Dy1 Co3 78.1(5) . .
P1 Dy1 Co3 59.69(12) . .
O7 Dy2 O31' 82.5(14) . .
O7 Dy2 O31 143.8(12) . .
O31' Dy2 O31 78(2) . .
O7 Dy2 O5 94.7(6) . .
O31' Dy2 O5 140.6(10) . .
O31 Dy2 O5 82.3(15) . .
O7 Dy2 O11 143.7(6) . .
O31' Dy2 O11 115.6(11) . .
O31 Dy2 O11 72.5(12) . .
O5 Dy2 O11 89.6(5) . .
O7 Dy2 O13 89.0(6) . .
O31' Dy2 O13 75.3(11) . .
O31 Dy2 O13 114.3(13) . .
O5 Dy2 O13 144.2(5) . .
O11 Dy2 O13 67.8(6) . .
O7 Dy2 O12 75.6(5) . .
O31' Dy2 O12 139.9(14) . .
O31 Dy2 O12 136.6(13) . .
O5 Dy2 O12 75.3(5) . .
O11 Dy2 O12 70.8(5) . .
O13 Dy2 O12 71.2(5) . .
O7 Dy2 O30' 73.2(12) . .
O31' Dy2 O30' 50.0(11) . .
O31 Dy2 O30' 70.9(16) . .
O5 Dy2 O30' 91.4(8) . .
O11 Dy2 O30' 142.8(12) . .
O13 Dy2 O30' 123.6(9) . .
O12 Dy2 O30' 144.7(11) . .
O7 Dy2 O30 89.8(11) . .
O31' Dy2 O30 69.4(15) . .
O31 Dy2 O30 54.9(14) . .
O5 Dy2 O30 71.3(11) . .
O11 Dy2 O30 125.4(11) . .
O13 Dy2 O30 144.4(11) . .
O12 Dy2 O30 142.1(10) . .
O30' Dy2 O30 24.9(11) . .
O7 Dy2 N3S' 138.8(15) . .
O31' Dy2 N3S' 73(2) . .
O31 Dy2 N3S' 6(3) . .
O5 Dy2 N3S' 84.8(17) . .
O11 Dy2 N3S' 77.4(14) . .
O13 Dy2 N3S' 114.9(14) . .
O12 Dy2 N3S' 142.2(18) . .
O30' Dy2 N3S' 65.7(18) . .
O30 Dy2 N3S' 50.9(15) . .
O7 Dy2 N3S 77.9(10) . .
O31' Dy2 N3S 9.8(11) . .
O31 Dy2 N3S 77.5(17) . .
O5 Dy2 N3S 131.6(9) . .
O11 Dy2 N3S 124.1(10) . .
O13 Dy2 N3S 84.0(10) . .
O12 Dy2 N3S 143.7(10) . .
O30' Dy2 N3S 40.5(11) . .
O30 Dy2 N3S 61.1(14) . .
N3S' Dy2 N3S 72(2) . .
O7 Dy2 C69 117.6(11) . .
O31' Dy2 C69 70.8(17) . .
O31 Dy2 C69 26.7(15) . .
O5 Dy2 C69 76.0(11) . .
O11 Dy2 C69 98.4(11) . .
O13 Dy2 C69 132.6(11) . .
O12 Dy2 C69 149.3(11) . .
O30' Dy2 C69 46.3(15) . .
O30 Dy2 C69 28.3(13) . .
N3S' Dy2 C69 22.8(13) . .
N3S Dy2 C69 66.3(14) . .
O24 Dy3 O22 103.5(16) . .
O24 Dy3 O1' 146.9(17) . .
O22 Dy3 O1' 102.5(10) . .
O24 Dy3 O23 80.1(14) . .
O22 Dy3 O23 82.6(10) . .
O1' Dy3 O23 83.3(9) . .
O24 Dy3 O10 83.3(16) . .
O22 Dy3 O10 161.9(9) . .
O1' Dy3 O10 66.1(9) . .
O23 Dy3 O10 82.2(8) . .
O24 Dy3 O24' 21.8(15) . .
O22 Dy3 O24' 82.2(15) . .
O1' Dy3 O24' 163.6(14) . .
O23 Dy3 O24' 81.6(12) . .
O10 Dy3 O24' 105.1(14) . .
O24 Dy3 O1 175.1(15) . .
O22 Dy3 O1 75.6(10) . .
O1' Dy3 O1 31.0(10) . .
O23 Dy3 O1 95.0(9) . .
O10 Dy3 O1 96.2(8) . .
O24' Dy3 O1 157.8(15) . .
O24 Dy3 O8 77.4(14) . .
O22 Dy3 O8 125.2(9) . .
O1' Dy3 O8 103.5(8) . .
O23 Dy3 O8 147.6(8) . .
O10 Dy3 O8 72.3(7) . .
O24' Dy3 O8 86.0(12) . .
O1 Dy3 O8 107.1(8) . .
O24 Dy3 O9 119.8(14) . .
O22 Dy3 O9 74.9(8) . .
O1' Dy3 O9 86.6(9) . .
O23 Dy3 O9 152.7(8) . .
O10 Dy3 O9 116.5(6) . .
O24' Dy3 O9 109.9(12) . .
O1 Dy3 O9 64.8(8) . .
O8 Dy3 O9 59.6(6) . .
O24 Dy3 P3 97.7(13) . .
O22 Dy3 P3 99.8(8) . .
O1' Dy3 P3 97.6(8) . .
O23 Dy3 P3 177.1(7) . .
O10 Dy3 P3 95.7(5) . .
O24' Dy3 P3 97.1(11) . .
O1 Dy3 P3 87.2(7) . .
O8 Dy3 P3 29.5(5) . .
O9 Dy3 P3 30.2(4) . .
O24 Dy3 Co1 84.5(14) . .
O22 Dy3 Co1 159.2(7) . .
O1' Dy3 Co1 78.3(8) . .
O23 Dy3 Co1 118.0(6) . .
O10 Dy3 Co1 36.3(5) . .
O24' Dy3 Co1 103.1(13) . .
O1 Dy3 Co1 97.9(7) . .
O8 Dy3 Co1 37.1(4) . .
O9 Dy3 Co1 84.4(4) . .
P3 Dy3 Co1 59.79(15) . .
O24 Dy3 Dy3 52.9(15) . 4_565
O22 Dy3 Dy3 143.9(7) . 4_565
O1' Dy3 Dy3 94.2(8) . 4_565
O23 Dy3 Dy3 67.7(7) . 4_565
O10 Dy3 Dy3 32.8(4) . 4_565
O24' Dy3 Dy3 73.9(14) . 4_565
O1 Dy3 Dy3 125.3(7) . 4_565
O8 Dy3 Dy3 80.2(5) . 4_565
O9 Dy3 Dy3 138.6(4) . 4_565
P3 Dy3 Dy3 109.51(15) . 4_565
Co1 Dy3 Dy3 55.52(4) . 4_565
O12 Co1 O12 79.8(7) . 4_565
O12 Co1 O10 98.4(6) . .
O12 Co1 O10 98.4(6) 4_565 .
O12 Co1 O13 83.1(6) . .
O12 Co1 O13 83.1(6) 4_565 .
O10 Co1 O13 178.1(8) . .
O12 Co1 O8 172.9(6) . 4_565
O12 Co1 O8 93.1(6) 4_565 4_565
O10 Co1 O8 83.0(6) . 4_565
O13 Co1 O8 95.7(6) . 4_565
O12 Co1 O8 93.1(6) . .
O12 Co1 O8 172.9(6) 4_565 .
O10 Co1 O8 83.0(6) . .
O13 Co1 O8 95.7(6) . .
O8 Co1 O8 94.0(10) 4_565 .
O12 Co1 Dy2 43.3(3) . .
O12 Co1 Dy2 89.5(4) 4_565 .
O10 Co1 Dy2 139.0(3) . .
O13 Co1 Dy2 42.1(3) . .
O8 Co1 Dy2 137.0(5) 4_565 .
O8 Co1 Dy2 85.0(5) . .
O12 Co1 Dy2 89.5(4) . 4_565
O12 Co1 Dy2 43.3(3) 4_565 4_565
O10 Co1 Dy2 139.0(3) . 4_565
O13 Co1 Dy2 42.1(3) . 4_565
O8 Co1 Dy2 85.0(5) 4_565 4_565
O8 Co1 Dy2 137.0(5) . 4_565
Dy2 Co1 Dy2 68.08(8) . 4_565
O12 Co1 Dy3 136.4(4) . 4_565
O12 Co1 Dy3 89.9(4) 4_565 4_565
O10 Co1 Dy3 41.1(3) . 4_565
O13 Co1 Dy3 137.9(3) . 4_565
O8 Co1 Dy3 43.1(5) 4_565 4_565
O8 Co1 Dy3 95.6(5) . 4_565
Dy2 Co1 Dy3 179.37(11) . 4_565
Dy2 Co1 Dy3 111.48(3) 4_565 4_565
O12 Co1 Dy3 89.9(4) . .
O12 Co1 Dy3 136.4(4) 4_565 .
O10 Co1 Dy3 41.1(3) . .
O13 Co1 Dy3 137.9(3) . .
O8 Co1 Dy3 95.6(5) 4_565 .
O8 Co1 Dy3 43.1(5) . .
Dy2 Co1 Dy3 111.48(3) . .
Dy2 Co1 Dy3 179.38(11) 4_565 .
Dy3 Co1 Dy3 68.96(9) 4_565 .
O18' Co2 O33 130.5(14) . .
O18' Co2 O19 74(2) . .
O33 Co2 O19 135.2(15) . .
O18' Co2 O1W 122(2) . .
O33 Co2 O1W 93.5(15) . .
O19 Co2 O1W 102(2) . .
O18' Co2 O18 26.3(16) . .
O33 Co2 O18 122.6(14) . .
O19 Co2 O18 95(2) . .
O1W Co2 O18 103(2) . .
O18' Co2 O19' 101(2) . .
O33 Co2 O19' 120.2(16) . .
O19 Co2 O19' 28.7(17) . .
O1W Co2 O19' 79(2) . .
O18 Co2 O19' 117(2) . .
O18' Co2 O1W' 104(2) . .
O33 Co2 O1W' 93.2(14) . .
O19 Co2 O1W' 119.2(19) . .
O1W Co2 O1W' 28.0(16) . .
O18 Co2 O1W' 80(2) . .
O19' Co2 O1W' 103(2) . .
O18' Co2 C18 97(2) . .
O33 Co2 C18 110.0(14) . .
O19 Co2 C18 26.1(18) . .
O1W Co2 C18 100(2) . .
O18 Co2 C18 120.1(19) . .
O19' Co2 C18 23.3(18) . .
O1W' Co2 C18 126.1(19) . .
O18' Co2 Dy4 124.2(15) . .
O33 Co2 Dy4 41.6(5) . .
O19 Co2 Dy4 94.1(14) . .
O1W Co2 Dy4 113.4(13) . .
O18 Co2 Dy4 139.9(14) . .
O19' Co2 Dy4 87.4(15) . .
O1W' Co2 Dy4 128.0(14) . .
C18 Co2 Dy4 70.6(13) . .
O18' Co2 Dy4' 91.6(13) . .
O33 Co2 Dy4' 39.5(5) . .
O19 Co2 Dy4' 127.5(15) . .
O1W Co2 Dy4' 127.2(15) . .
O18 Co2 Dy4' 91.7(13) . .
O19' Co2 Dy4' 137.3(15) . .
O1W' Co2 Dy4' 113.2(13) . .
C18 Co2 Dy4' 115.4(13) . .
Dy4 Co2 Dy4' 52.86(9) . .
O12 Co3 O12 78.8(7) . 4_565
O12 Co3 O11 82.1(6) . .
O12 Co3 O11 82.1(6) 4_565 .
O12 Co3 O4 93.4(5) . .
O12 Co3 O4 172.1(5) 4_565 .
O11 Co3 O4 95.9(5) . .
O12 Co3 O4 172.1(5) . 4_565
O12 Co3 O4 93.4(5) 4_565 4_565
O11 Co3 O4 95.9(5) . 4_565
O4 Co3 O4 94.4(8) . 4_565
O12 Co3 O14 100.3(5) . .
O12 Co3 O14 100.3(5) 4_565 .
O11 Co3 O14 176.9(7) . .
O4 Co3 O14 82.1(5) . .
O4 Co3 O14 82.1(5) 4_565 .
O12 Co3 Dy2 43.1(3) . .
O12 Co3 Dy2 88.6(4) 4_565 .
O11 Co3 Dy2 41.5(3) . .
O4 Co3 Dy2 84.8(4) . .
O4 Co3 Dy2 136.6(4) 4_565 .
O14 Co3 Dy2 140.1(2) . .
O12 Co3 Dy2 88.6(4) . 4_565
O12 Co3 Dy2 43.1(3) 4_565 4_565
O11 Co3 Dy2 41.5(3) . 4_565
O4 Co3 Dy2 136.6(4) . 4_565
O4 Co3 Dy2 84.8(4) 4_565 4_565
O14 Co3 Dy2 140.1(2) . 4_565
Dy2 Co3 Dy2 67.68(8) . 4_565
O12 Co3 Dy1 90.9(4) . .
O12 Co3 Dy1 137.8(4) 4_565 .
O11 Co3 Dy1 137.3(3) . .
O4 Co3 Dy1 42.3(4) . .
O4 Co3 Dy1 95.8(4) 4_565 .
O14 Co3 Dy1 41.1(2) . .
Dy2 Co3 Dy1 111.25(3) . .
Dy2 Co3 Dy1 178.81(8) 4_565 .
O12 Co3 Dy1 137.8(4) . 4_565
O12 Co3 Dy1 90.9(4) 4_565 4_565
O11 Co3 Dy1 137.3(3) . 4_565
O4 Co3 Dy1 95.8(4) . 4_565
O4 Co3 Dy1 42.3(4) 4_565 4_565
O14 Co3 Dy1 41.1(2) . 4_565
Dy2 Co3 Dy1 178.81(8) . 4_565
Dy2 Co3 Dy1 111.25(3) 4_565 4_565
Dy1 Co3 Dy1 69.81(7) . 4_565
O6 Co4 O17 94.2(13) . .
O6 Co4 O16 90.9(7) . .
O17 Co4 O16 92.3(14) . .
O6 Co4 O2 103.5(9) . .
O17 Co4 O2 162.3(15) . .
O16 Co4 O2 87.8(10) . .
O6 Co4 O33 92.2(7) . .
O17 Co4 O33 102.8(14) . .
O16 Co4 O33 164.3(8) . .
O2 Co4 O33 76.5(9) . .
O6 Co4 O28 161.3(12) . .
O17 Co4 O28 87.0(16) . .
O16 Co4 O28 107.7(11) . .
O2 Co4 O28 76.0(13) . .
O33 Co4 O28 69.4(11) . .
O6 Co4 Dy4 116.3(5) . .
O17 Co4 Dy4 127.4(13) . .
O16 Co4 Dy4 126.3(6) . .
O2 Co4 Dy4 43.0(8) . .
O33 Co4 Dy4 39.6(4) . .
O28 Co4 Dy4 50.9(10) . .
O33 Dy4 O21 163.8(7) . .
O33 Dy4 O20 79.5(14) . .
O21 Dy4 O20 91.7(14) . .
O33 Dy4 O2 75.7(8) . .
O21 Dy4 O2 118.0(9) . .
O20 Dy4 O2 143.6(15) . .
O33 Dy4 O9 86.0(6) . .
O21 Dy4 O9 80.0(7) . .
O20 Dy4 O9 87.2(14) . .
O2 Dy4 O9 116.8(8) . .
O33 Dy4 O27 114.5(11) . .
O21 Dy4 O27 77.6(11) . .
O20 Dy4 O27 84.2(16) . .
O2 Dy4 O27 82.4(11) . .
O9 Dy4 O27 155.7(10) . .
O33 Dy4 O1 99.3(8) . .
O21 Dy4 O1 82.5(9) . .
O20 Dy4 O1 153.5(15) . .
O2 Dy4 O1 58.2(10) . .
O9 Dy4 O1 66.4(8) . .
O27 Dy4 O1 119.2(12) . .
O33 Dy4 O28 64.7(9) . .
O21 Dy4 O28 127.0(10) . .
O20 Dy4 O28 78.1(15) . .
O2 Dy4 O28 67.4(11) . .
O9 Dy4 O28 149.1(10) . .
O27 Dy4 O28 49.9(12) . .
O1 Dy4 O28 125.7(11) . .
O33 Dy4 C50 90.7(14) . .
O21 Dy4 C50 101.8(14) . .
O20 Dy4 C50 83.5(17) . .
O2 Dy4 C50 70.8(13) . .
O9 Dy4 C50 170.5(13) . .
O27 Dy4 C50 24.3(15) . .
O1 Dy4 C50 123.0(13) . .
O28 Dy4 C50 26.0(15) . .
O33 Dy4 P2 88.4(4) . .
O21 Dy4 P2 99.5(6) . .
O20 Dy4 P2 167.7(13) . .
O2 Dy4 P2 31.4(8) . .
O9 Dy4 P2 89.8(5) . .
O27 Dy4 P2 103.1(9) . .
O1 Dy4 P2 26.8(7) . .
O28 Dy4 P2 98.9(8) . .
C50 Dy4 P2 99.1(11) . .
O33 Dy4 Co2 37.5(4) . .
O21 Dy4 Co2 139.1(6) . .
O20 Dy4 Co2 48.5(13) . .
O2 Dy4 Co2 97.3(7) . .
O9 Dy4 Co2 103.2(5) . .
O27 Dy4 Co2 87.9(10) . .
O1 Dy4 Co2 136.7(7) . .
O28 Dy4 Co2 47.2(9) . .
C50 Dy4 Co2 69.2(13) . .
P2 Dy4 Co2 121.13(16) . .
O33 Dy4 Co4 41.8(4) . .
O21 Dy4 Co4 154.3(6) . .
O20 Dy4 Co4 105.3(13) . .
O2 Dy4 Co4 39.9(7) . .
O9 Dy4 Co4 119.3(4) . .
O27 Dy4 Co4 85.0(9) . .
O1 Dy4 Co4 89.9(7) . .
O28 Dy4 Co4 42.5(7) . .
C50 Dy4 Co4 62.2(12) . .
P2 Dy4 Co4 66.0(2) . .
Co2 Dy4 Co4 57.48(17) . .
P2 O1 Dy3 146(2) . .
P2 O1 Dy4 101.9(16) . .
Dy3 O1 Dy4 110.6(11) . .
P2 O2 Co4 134.5(15) . .
P2 O2 Dy4 100.6(14) . .
Co4 O2 Dy4 97.1(11) . .
P2 O3 Dy1 143.8(19) . .
C13 O17 Co4 138(3) . .
C13 O18 Co2 126(4) . .
O18 C13 O17 122(4) . .
O18 C13 C14 131(4) . .
O17 C13 C14 107(4) . .
C17 C14 C16 112.5(17) . .
C17 C14 C15 112.4(15) . .
C16 C14 C15 112.0(13) . .
C17 C14 C13 106.7(16) . .
C16 C14 C13 106.3(16) . .
C15 C14 C13 106.4(18) . .
C14 C15 H15A 109.5 . .
C14 C15 H15B 109.5 . .
H15A C15 H15B 109.5 . .
C14 C15 H15C 109.5 . .
H15A C15 H15C 109.5 . .
H15B C15 H15C 109.5 . .
C14 C16 H16A 109.5 . .
C14 C16 H16B 109.5 . .
H16A C16 H16B 109.5 . .
C14 C16 H16C 109.5 . .
H16A C16 H16C 109.5 . .
H16B C16 H16C 109.5 . .
C14 C17 H17A 109.5 . .
C14 C17 H17B 109.5 . .
H17A C17 H17B 109.5 . .
C14 C17 H17C 109.5 . .
H17A C17 H17C 109.5 . .
H17B C17 H17C 109.5 . .
C50 O27 Dy4 99(5) . .
C50 O28 Co4 131(4) . .
C50 O28 Dy4 87(4) . .
Co4 O28 Dy4 86.6(11) . .
O27 C50 O28 122(9) . .
O27 C50 C51 117(6) . .
O28 C50 C51 121(5) . .
O27 C50 Dy4 57(4) . .
O28 C50 Dy4 67(5) . .
C51 C50 Dy4 170(3) . .
C53 C51 C52 109(3) . .
C53 C51 C54 109(3) . .
C52 C51 C54 109(3) . .
C53 C51 C50 110(3) . .
C52 C51 C50 110(3) . .
C54 C51 C50 110(3) . .
C51 C52 H52A 109.5 . .
C51 C52 H52B 109.5 . .
H52A C52 H52B 109.5 . .
C51 C52 H52C 109.5 . .
H52A C52 H52C 109.5 . .
H52B C52 H52C 109.5 . .
C51 C53 H53A 109.5 . .
C51 C53 H53B 109.5 . .
H53A C53 H53B 109.5 . .
C51 C53 H53C 109.5 . .
H53A C53 H53C 109.5 . .
H53B C53 H53C 109.5 . .
C51 C54 H54A 109.5 . .
C51 C54 H54B 109.5 . .
H54A C54 H54B 109.5 . .
C51 C54 H54C 109.5 . .
H54A C54 H54C 109.5 . .
H54B C54 H54C 109.5 . .
C18 O19 Co2 101(4) . .
C18 O20 Dy4 137(4) . .
O19 C18 O20 125(5) . .
O19 C18 C19 119(4) . .
O20 C18 C19 115(4) . .
O19 C18 Co2 53(3) . .
O20 C18 Co2 72(3) . .
C19 C18 Co2 170(3) . .
C22 C19 C21 107(3) . .
C22 C19 C20 107(3) . .
C21 C19 C20 107(3) . .
C22 C19 C18 112(2) . .
C21 C19 C18 112(2) . .
C20 C19 C18 112(2) . .
C19 C20 H20A 109.5 . .
C19 C20 H20B 109.5 . .
H20A C20 H20B 109.5 . .
C19 C20 H20C 109.5 . .
H20A C20 H20C 109.5 . .
H20B C20 H20C 109.5 . .
C19 C21 H21A 109.5 . .
C19 C21 H21B 109.5 . .
H21A C21 H21B 109.5 . .
C19 C21 H21C 109.5 . .
H21A C21 H21C 109.5 . .
H21B C21 H21C 109.5 . .
C19 C22 H22A 109.5 . .
C19 C22 H22B 109.5 . .
H22A C22 H22B 109.5 . .
C19 C22 H22C 109.5 . .
H22A C22 H22C 109.5 . .
H22B C22 H22C 109.5 . .
O16 Dy4' O33 162.0(7) . .
O16 Dy4' O17' 87.2(13) . .
O33 Dy4' O17' 77.1(13) . .
O16 Dy4' O6 82.2(6) . .
O33 Dy4' O6 87.3(6) . .
O17' Dy4' O6 83.8(12) . .
O16 Dy4' O2' 119.9(9) . .
O33 Dy4' O2' 78.0(8) . .
O17' Dy4' O2' 144.5(13) . .
O6 Dy4' O2' 119.8(8) . .
O16 Dy4' O29' 71.7(10) . .
O33 Dy4' O29' 115.0(10) . .
O17' Dy4' O29' 85.1(16) . .
O6 Dy4' O29' 152.1(10) . .
O2' Dy4' O29' 82.9(12) . .
O16 Dy4' O3' 86.0(9) . .
O33 Dy4' O3' 103.9(8) . .
O17' Dy4' O3' 152.6(13) . .
O6 Dy4' O3' 68.9(7) . .
O2' Dy4' O3' 59.2(10) . .
O29' Dy4' O3' 117.6(12) . .
O16 Dy4' O27' 122.7(10) . .
O33 Dy4' O27' 63.1(10) . .
O17' Dy4' O27' 78.5(14) . .
O6 Dy4' O27' 148.2(10) . .
O2' Dy4' O27' 67.7(12) . .
O29' Dy4' O27' 52.1(13) . .
O3' Dy4' O27' 126.9(11) . .
O16 Dy4' C50' 97.1(14) . .
O33 Dy4' C50' 89.5(13) . .
O17' Dy4' C50' 81.9(16) . .
O6 Dy4' C50' 165.7(12) . .
O2' Dy4' C50' 72.9(14) . .
O29' Dy4' C50' 25.8(16) . .
O3' Dy4' C50' 125.3(13) . .
O27' Dy4' C50' 26.4(16) . .
O16 Dy4' P2 104.0(5) . .
O33 Dy4' P2 91.4(4) . .
O17' Dy4' P2 168.5(12) . .
O6 Dy4' P2 95.2(4) . .
O2' Dy4' P2 29.2(7) . .
O29' Dy4' P2 100.5(10) . .
O3' Dy4' P2 30.0(7) . .
O27' Dy4' P2 96.9(9) . .
C50' Dy4' P2 98.8(12) . .
O16 Dy4' Co2 133.6(5) . .
O33 Dy4' Co2 35.2(4) . .
O17' Dy4' Co2 48.1(11) . .
O6 Dy4' Co2 101.5(4) . .
O2' Dy4' Co2 98.5(7) . .
O29' Dy4' Co2 89.9(10) . .
O3' Dy4' Co2 139.0(7) . .
O27' Dy4' Co2 47.5(9) . .
C50' Dy4' Co2 68.6(12) . .
P2 Dy4' Co2 121.40(16) . .
O16 Dy4' Co4' 154.8(5) . .
O33 Dy4' Co4' 41.9(5) . .
O17' Dy4' Co4' 105.8(11) . .
O6 Dy4' Co4' 120.0(4) . .
O2' Dy4' Co4' 40.5(8) . .
O29' Dy4' Co4' 87.7(9) . .
O3' Dy4' Co4' 91.1(7) . .
O27' Dy4' Co4' 43.3(9) . .
C50' Dy4' Co4' 64.5(13) . .
P2 Dy4' Co4' 64.7(2) . .
Co2 Dy4' Co4' 58.2(2) . .
O9 Co4' O20' 92.1(16) . .
O9 Co4' O21 94.7(10) . .
O20' Co4' O21 88.4(17) . .
O9 Co4' O2' 105.7(11) . .
O20' Co4' O2' 162.2(18) . .
O21 Co4' O2' 89.3(10) . .
O9 Co4' O33 95.0(8) . .
O20' Co4' O33 100.3(16) . .
O21 Co4' O33 166.7(9) . .
O2' Co4' O33 79.3(9) . .
O9 Co4' O27' 162.2(13) . .
O20' Co4' O27' 87.4(18) . .
O21 Co4' O27' 103.0(13) . .
O2' Co4' O27' 75.9(13) . .
O33 Co4' O27' 67.6(11) . .
O9 Co4' Dy4' 117.8(7) . .
O20' Co4' Dy4' 127.7(16) . .
O21 Co4' Dy4' 126.6(7) . .
O2' Co4' Dy4' 43.7(8) . .
O33 Co4' Dy4' 40.2(4) . .
O27' Co4' Dy4' 51.1(9) . .
P2 O1' Dy3 134.4(18) . .
P2 O2' Co4' 136.1(19) . .
P2 O2' Dy4' 98.5(14) . .
Co4' O2' Dy4' 95.8(12) . .
P2 O3' Dy1 159(2) . .
P2 O3' Dy4' 92.2(14) . .
Dy1 O3' Dy4' 107.3(12) . .
C13' O17' Dy4' 146(4) . .
C13' O18' Co2 101(3) . .
O17' C13' O18' 123(5) . .
O17' C13' C14' 126(4) . .
O18' C13' C14' 110(4) . .
C13' C14' C15' 110(2) . .
C13' C14' C16' 110(2) . .
C15' C14' C16' 109(2) . .
C13' C14' C17' 110(2) . .
C15' C14' C17' 109(2) . .
C16' C14' C17' 109(2) . .
C14' C15' H15D 109.5 . .
C14' C15' H15E 109.5 . .
H15D C15' H15E 109.5 . .
C14' C15' H15F 109.5 . .
H15D C15' H15F 109.5 . .
H15E C15' H15F 109.5 . .
C14' C16' H16D 109.5 . .
C14' C16' H16E 109.5 . .
H16D C16' H16E 109.5 . .
C14' C16' H16F 109.5 . .
H16D C16' H16F 109.5 . .
H16E C16' H16F 109.5 . .
C14' C17' H17D 109.5 . .
C14' C17' H17E 109.5 . .
H17D C17' H17E 109.5 . .
C14' C17' H17F 109.5 . .
H17D C17' H17F 109.5 . .
H17E C17' H17F 109.5 . .
C50' O27' Co4' 136(4) . .
C50' O27' Dy4' 86(4) . .
Co4' O27' Dy4' 85.6(11) . .
C50' O29' Dy4' 100(5) . .
O29' C50' O27' 122(8) . .
O29' C50' C51' 120(6) . .
O27' C50' C51' 118(4) . .
O29' C50' Dy4' 55(4) . .
O27' C50' Dy4' 67(4) . .
C51' C50' Dy4' 171(3) . .
C50' C51' C53' 108(2) . .
C50' C51' C54' 108(2) . .
C53' C51' C54' 111(2) . .
C50' C51' C52' 108(2) . .
C53' C51' C52' 111(2) . .
C54' C51' C52' 111(2) . .
C51' C52' H52D 109.5 . .
C51' C52' H52E 109.5 . .
H52D C52' H52E 109.5 . .
C51' C52' H52F 109.5 . .
H52D C52' H52F 109.5 . .
H52E C52' H52F 109.5 . .
C51' C53' H53D 109.5 . .
C51' C53' H53E 109.5 . .
H53D C53' H53E 109.5 . .
C51' C53' H53F 109.5 . .
H53D C53' H53F 109.5 . .
H53E C53' H53F 109.5 . .
C51' C54' H54D 109.5 . .
C51' C54' H54E 109.5 . .
H54D C54' H54E 109.5 . .
C51' C54' H54F 109.5 . .
H54D C54' H54F 109.5 . .
H54E C54' H54F 109.5 . .
C18' O19' Co2 119(3) . .
C18' O20' Co4' 142(4) . .
O20' C18' O19' 126(5) . .
O20' C18' C19' 120(4) . .
O19' C18' C19' 113(3) . .
C21' C19' C18' 108(2) . .
C21' C19' C20' 111(2) . .
C18' C19' C20' 108(2) . .
C21' C19' C22' 111(2) . .
C18' C19' C22' 108(2) . .
C20' C19' C22' 111(2) . .
C19' C20' H20D 109.5 . .
C19' C20' H20E 109.5 . .
H20D C20' H20E 109.5 . .
C19' C20' H20F 109.5 . .
H20D C20' H20F 109.5 . .
H20E C20' H20F 109.5 . .
C19' C21' H21D 109.5 . .
C19' C21' H21E 109.5 . .
H21D C21' H21E 109.5 . .
C19' C21' H21F 109.5 . .
H21D C21' H21F 109.5 . .
H21E C21' H21F 109.5 . .
C19' C22' H22D 109.5 . .
C19' C22' H22E 109.5 . .
H22D C22' H22E 109.5 . .
C19' C22' H22F 109.5 . .
H22D C22' H22F 109.5 . .
H22E C22' H22F 109.5 . .
O5 P1 O6 113.1(9) . .
O5 P1 O4 115.3(8) . .
O6 P1 O4 102.9(8) . .
O5 P1 C5 108.1(10) . .
O6 P1 C5 110.5(10) . .
O4 P1 C5 106.8(10) . .
O5 P1 Dy1 134.8(6) . .
O6 P1 Dy1 53.1(6) . .
O4 P1 Dy1 49.9(5) . .
C5 P1 Dy1 117.1(9) . .
O1 P2 O2' 66.4(18) . .
O1 P2 O3' 136.8(17) . .
O2' P2 O3' 110.1(18) . .
O1 P2 O3 115.9(17) . .
O2' P2 O3 134.7(17) . .
O3' P2 O3 34.7(13) . .
O1 P2 O2 99.3(17) . .
O2' P2 O2 35.7(13) . .
O3' P2 O2 76.8(16) . .
O3 P2 O2 108.3(15) . .
O1 P2 O1' 47.4(15) . .
O2' P2 O1' 112.5(17) . .
O3' P2 O1' 109.2(17) . .
O3 P2 O1' 76.0(16) . .
O2 P2 O1' 138.4(15) . .
O1 P2 C1 111.6(15) . .
O2' P2 C1 108.8(15) . .
O3' P2 C1 109.9(14) . .
O3 P2 C1 111.0(14) . .
O2 P2 C1 110.0(14) . .
O1' P2 C1 106.3(14) . .
O1 P2 Dy4' 105.8(13) . .
O2' P2 Dy4' 52.3(12) . .
O3' P2 Dy4' 57.8(13) . .
O3 P2 Dy4' 87.1(12) . .
O2 P2 Dy4' 21.6(10) . .
O1' P2 Dy4' 130.0(11) . .
C1 P2 Dy4' 123.7(9) . .
O1 P2 Dy4 51.3(13) . .
O2' P2 Dy4 18.9(12) . .
O3' P2 Dy4 112.0(12) . .
O3 P2 Dy4 125.9(11) . .
O2 P2 Dy4 48.0(10) . .
O1' P2 Dy4 94.9(11) . .
C1 P2 Dy4 122.6(9) . .
Dy4' P2 Dy4 58.21(14) . .
O7 P3 O8 114.6(10) . .
O7 P3 O9 113.3(11) . .
O8 P3 O9 104.4(11) . .
O7 P3 C9 108.4(14) . .
O8 P3 C9 106.1(16) . .
O9 P3 C9 109.7(12) . .
O7 P3 Dy3 135.8(7) . .
O8 P3 Dy3 50.3(7) . .
O9 P3 Dy3 54.4(8) . .
C9 P3 Dy3 115.7(13) . .
P1 O4 Co3 127.0(8) . .
P1 O4 Dy1 100.4(7) . .
Co3 O4 Dy1 101.3(5) . .
P1 O5 Dy2 138.1(9) . .
P1 O6 Co4 139.8(10) . .
P1 O6 Dy4' 143.3(9) . .
Co4 O6 Dy4' 15.7(3) . .
P1 O6 Dy1 97.1(7) . .
Co4 O6 Dy1 119.1(7) . .
Dy4' O6 Dy1 106.5(5) . .
P3 O7 Dy2 139.1(11) . .
P3 O8 Co1 126.4(10) . .
P3 O8 Dy3 100.2(9) . .
Co1 O8 Dy3 99.8(7) . .
P3 O9 Co4' 143.3(13) . .
P3 O9 Dy4 144.5(11) . .
Co4' O9 Dy4 9.5(4) . .
P3 O9 Dy3 95.4(9) . .
Co4' O9 Dy3 117.6(9) . .
Dy4 O9 Dy3 111.0(7) . .
Co1 O10 Dy3 102.6(6) . 4_565
Co1 O10 Dy3 102.6(6) . .
Dy3 O10 Dy3 114.3(9) 4_565 .
Co1 O10 H10D 112.1 . .
Dy3 O10 H10D 112.1 4_565 .
Dy3 O10 H10D 112.1 . .
Co3 O11 Dy2 102.0(5) . .
Co3 O11 Dy2 102.0(5) . 4_565
Dy2 O11 Dy2 110.4(8) . 4_565
Co3 O11 H11D 113.7 . .
Dy2 O11 H11D 113.7 . .
Dy2 O11 H11D 113.7 4_565 .
Co1 O12 Co3 100.6(6) . .
Co1 O12 Dy2 100.5(5) . .
Co3 O12 Dy2 100.5(5) . .
Co1 O12 H12D 117.4 . .
Co3 O12 H12D 117.4 . .
Dy2 O12 H12D 117.4 . .
Co1 O13 Dy2 101.0(5) . .
Co1 O13 Dy2 101.0(5) . 4_565
Dy2 O13 Dy2 110.2(9) . 4_565
Co1 O13 H13A 114.4 . .
Dy2 O13 H13A 114.4 . .
Dy2 O13 H13A 114.4 4_565 .
Co3 O14 Dy1 101.8(5) . 4_565
Co3 O14 Dy1 101.8(5) . .
Dy1 O14 Dy1 116.8(7) 4_565 .
Co3 O14 H14A 111.8 . .
Dy1 O14 H14A 111.8 4_565 .
Dy1 O14 H14A 111.8 . .
C28 O15 Dy1 149(3) . .
C28 O15' Dy1 121(3) . .
C28 O16 Co4 137.3(17) . .
C28 O16 Dy4' 134.9(17) . .
Co4 O16 Dy4' 17.2(2) . .
C23 O21 Co4' 133(2) . .
C23 O21 Dy4 140(2) . .
Co4' O21 Dy4 15.0(3) . .
C23 O22 Dy3 154(2) . .
C45 O23 Dy3 139(3) . .
C41 O24 O24 54(3) . 4_565
C41 O24 Dy3 163(5) . .
O24 O24 Dy3 127.1(15) 4_565 .
C41 O24' Dy3 121(3) . .
C33 O25 Dy1 137.5(18) . .
C37 O26 Dy1 133(2) . .
C37 O26' Dy1 129.8(10) . 4_565
C37 O26' Dy1 129.8(11) . .
Dy1 O26' Dy1 94.6(7) 4_565 .
C69 O30 Dy2 89(3) . .
C69 O31 Dy2 100(3) . .
O31 C69 O30 116(4) . .
O31 C69 C70 129(4) . .
O30 C69 C70 115(3) . .
O31 C69 Dy2 53(3) . .
O30 C69 Dy2 63(2) . .
C70 C69 Dy2 174(2) . .
C73 C70 C72 106(3) . .
C73 C70 C71 106(2) . .
C72 C70 C71 106(2) . .
C73 C70 C69 113(2) . .
C72 C70 C69 113(2) . .
C71 C70 C69 113(2) . .
C70 C71 H71A 109.5 . .
C70 C71 H71B 109.5 . .
H71A C71 H71B 109.5 . .
C70 C71 H71C 109.5 . .
H71A C71 H71C 109.5 . .
H71B C71 H71C 109.5 . .
C70 C72 H72A 109.5 . .
C70 C72 H72B 109.5 . .
H72A C72 H72B 109.5 . .
C70 C72 H72C 109.5 . .
H72A C72 H72C 109.5 . .
H72B C72 H72C 109.5 . .
C70 C73 H73A 109.5 . .
C70 C73 H73B 109.5 . .
H73A C73 H73B 109.5 . .
C70 C73 H73C 109.5 . .
H73A C73 H73C 109.5 . .
H73B C73 H73C 109.5 . .
C5S N3S Dy2 90.3(15) . .
N3S C5S C6S 155(2) . 4_565
N3S C5S C6S 162.3(13) . .
C6S C5S C6S 7.6(19) 4_565 .
N3S C5S Dy2 68.2(14) . .
C6S C5S Dy2 136(2) 4_565 .
C6S C5S Dy2 129.5(8) . .
C6S C6S C5S 143.1(19) 4_565 4_565
C6S C6S C5S 29.3 4_565 .
C5S C6S C5S 113.8(19) 4_565 .
C6S C6S H6SA 78.0 4_565 .
C5S C6S H6SA 136.9 4_565 .
C5S C6S H6SA 106.2 . .
C6S C6S H6SB 100.1 4_565 .
C5S C6S H6SB 82.1 4_565 .
C5S C6S H6SB 99.0 . .
H6SA C6S H6SB 107.2 . .
C6S C6S H6SC 118.9 4_565 .
C5S C6S H6SC 48.8 4_565 .
C5S C6S H6SC 101.5 . .
H6SA C6S H6SC 109.1 . .
H6SB C6S H6SC 130.9 . .
C69' O30' Dy2 96(2) . .
C69' O31' Dy2 106(3) . .
O30' C69' O31' 105(4) . .
O30' C69' C70' 125(2) . .
O31' C69' C70' 124(2) . .
O30' C69' Dy2 58(2) . .
O31' C69' Dy2 49(2) . .
C70' C69' Dy2 170(2) . .
C71' C70' C73' 110.6(14) . .
C71' C70' C72' 110.4(13) . .
C73' C70' C72' 110.3(12) . .
C71' C70' C69' 108.7(13) . .
C73' C70' C69' 108.3(13) . .
C72' C70' C69' 108.5(14) . .
C70' C71' H71D 109.5 . .
C70' C71' H71E 109.5 . .
H71D C71' H71E 109.5 . .
C70' C71' H71F 109.5 . .
H71D C71' H71F 109.5 . .
H71E C71' H71F 109.5 . .
C70' C72' H72D 109.5 . .
C70' C72' H72E 109.5 . .
H72D C72' H72E 109.5 . .
C70' C72' H72F 109.5 . .
H72D C72' H72F 109.5 . .
H72E C72' H72F 109.5 . .
C70' C73' H73D 109.5 . .
C70' C73' H73E 109.5 . .
H73D C73' H73E 109.5 . .
C70' C73' H73F 109.5 . .
H73D C73' H73F 109.5 . .
H73E C73' H73F 109.5 . .
C5S' N3S' Dy2 138(5) . .
C6S' C5S' N3S' 156(5) 4_565 .
C6S' C5S' C6S' 10(2) 4_565 .
N3S' C5S' C6S' 146(4) . .
C6S' C6S' C5S' 151(3) 4_565 4_565
C6S' C6S' C5S' 19(2) 4_565 .
C5S' C6S' C5S' 131(5) 4_565 .
C6S' C6S' H6SE 116.9 4_565 .
C5S' C6S' H6SE 64.0 4_565 .
C5S' C6S' H6SE 113.4 . .
C6S' C6S' H6SF 128.8 4_565 .
C5S' C6S' H6SF 48.4 4_565 .
C5S' C6S' H6SF 120.8 . .
H6SE C6S' H6SF 110.6 . .
C6S' C6S' H6SD 72.7 4_565 .
C5S' C6S' H6SD 136.3 4_565 .
C5S' C6S' H6SD 92.0 . .
H6SE C6S' H6SD 109.0 . .
H6SF C6S' H6SD 109.0 . .
Co2 O33 Dy4 100.9(7) . .
Co2 O33 Dy4' 105.3(7) . .
Dy4 O33 Dy4' 83.7(5) . .
Co2 O33 Co4 95.8(7) . .
Dy4 O33 Co4 98.6(6) . .
Dy4' O33 Co4 16.4(2) . .
Co2 O33 Co4' 99.6(7) . .
Dy4 O33 Co4' 14.5(3) . .
Dy4' O33 Co4' 97.9(6) . .
Co4 O33 Co4' 113.1(7) . .
Co2 O33 H3D 119.0 . .
Dy4 O33 H3D 119.0 . .
Dy4' O33 H3D 122.1 . .
Co4 O33 H3D 119.0 . .
Co4' O33 H3D 108.5 . .
Co2 O1W H1WA 119.7 . .
Co2 O1W H1WB 120.1 . .
H1WA O1W H1WB 120.1 . .
Co2 O1W H1WD 111.3 . .
H1WA O1W H1WD 93.5 . .
H1WB O1W H1WD 67.1 . .
Co2 O1W' H1WA 100.3 . .
Co2 O1W' H1WC 119.5 . .
H1WA O1W' H1WC 83.6 . .
Co2 O1W' H1WD 120.4 . .
H1WA O1W' H1WD 84.2 . .
H1WC O1W' H1WD 120.2 . .
C3 C1 C2 113(2) . .
C3 C1 C4 109(2) . .
C2 C1 C4 110(2) . .
C3 C1 P2 108.8(17) . .
C2 C1 P2 108.8(18) . .
C4 C1 P2 106.8(17) . .
C1 C2 H2A 109.5 . .
C1 C2 H2B 109.5 . .
H2A C2 H2B 109.5 . .
C1 C2 H2C 109.5 . .
H2A C2 H2C 109.5 . .
H2B C2 H2C 109.5 . .
C1 C3 H3A 109.5 . .
C1 C3 H3B 109.5 . .
H3A C3 H3B 109.5 . .
C1 C3 H3C 109.5 . .
H3A C3 H3C 109.5 . .
H3B C3 H3C 109.5 . .
C1 C4 H4A 109.5 . .
C1 C4 H4B 109.5 . .
H4A C4 H4B 109.5 . .
C1 C4 H4C 109.5 . .
H4A C4 H4C 109.5 . .
H4B C4 H4C 109.5 . .
C8 C5 C7 111(2) . .
C8 C5 C6 111(2) . .
C7 C5 C6 107(2) . .
C8 C5 P1 110.0(16) . .
C7 C5 P1 109.4(17) . .
C6 C5 P1 108.5(17) . .
C5 C6 H6A 109.5 . .
C5 C6 H6B 109.5 . .
H6A C6 H6B 109.5 . .
C5 C6 H6C 109.5 . .
H6A C6 H6C 109.5 . .
H6B C6 H6C 109.5 . .
C5 C7 H7A 109.5 . .
C5 C7 H7B 109.5 . .
H7A C7 H7B 109.5 . .
C5 C7 H7C 109.5 . .
H7A C7 H7C 109.5 . .
H7B C7 H7C 109.5 . .
C5 C8 H8A 109.5 . .
C5 C8 H8B 109.5 . .
H8A C8 H8B 109.5 . .
C5 C8 H8C 109.5 . .
H8A C8 H8C 109.5 . .
H8B C8 H8C 109.5 . .
C10 C9 C11 112(3) . .
C10 C9 C12 109(3) . .
C11 C9 C12 106(3) . .
C10 C9 P3 110(2) . .
C11 C9 P3 110(2) . .
C12 C9 P3 109(3) . .
C9 C10 H10A 109.5 . .
C9 C10 H10B 109.5 . .
H10A C10 H10B 109.5 . .
C9 C10 H10C 109.5 . .
H10A C10 H10C 109.5 . .
H10B C10 H10C 109.5 . .
C9 C11 H11A 109.5 . .
C9 C11 H11B 109.5 . .
H11A C11 H11B 109.5 . .
C9 C11 H11C 109.5 . .
H11A C11 H11C 109.5 . .
H11B C11 H11C 109.5 . .
C9 C12 H12A 109.5 . .
C9 C12 H12B 109.5 . .
H12A C12 H12B 109.5 . .
C9 C12 H12C 109.5 . .
H12A C12 H12C 109.5 . .
H12B C12 H12C 109.5 . .
O22 C23 O21 115(3) . .
O22 C23 C24 123(4) . .
O21 C23 C24 122(4) . .
C26 C24 C27 116(4) . .
C26 C24 C23 106(3) . .
C27 C24 C23 108(3) . .
C26 C24 C25 107(4) . .
C27 C24 C25 111(3) . .
C23 C24 C25 109(4) . .
C24 C25 H25A 109.5 . .
C24 C25 H25B 109.5 . .
H25A C25 H25B 109.5 . .
C24 C25 H25C 109.5 . .
H25A C25 H25C 109.5 . .
H25B C25 H25C 109.5 . .
C24 C26 H26A 109.5 . .
C24 C26 H26B 109.5 . .
H26A C26 H26B 109.5 . .
C24 C26 H26C 109.5 . .
H26A C26 H26C 109.5 . .
H26B C26 H26C 109.5 . .
C24 C27 H27A 109.5 . .
C24 C27 H27B 109.5 . .
H27A C27 H27B 109.5 . .
C24 C27 H27C 109.5 . .
H27A C27 H27C 109.5 . .
H27B C27 H27C 109.5 . .
O15 C28 O16 112(3) . .
O15 C28 O15' 41(2) . .
O16 C28 O15' 131(3) . .
O15 C28 C29 127(3) . .
O16 C28 C29 118(3) . .
O15' C28 C29 106(3) . .
C32 C29 C30 117(3) . .
C32 C29 C28 116(3) . .
C30 C29 C28 118(3) . .
C32 C29 C31 98(3) . .
C30 C29 C31 98(3) . .
C28 C29 C31 105(3) . .
C29 C30 H30A 109.5 . .
C29 C30 H30B 109.5 . .
H30A C30 H30B 109.5 . .
C29 C30 H30C 109.5 . .
H30A C30 H30C 109.5 . .
H30B C30 H30C 109.5 . .
C29 C31 H31A 109.5 . .
C29 C31 H31B 109.5 . .
H31A C31 H31B 109.5 . .
C29 C31 H31C 109.5 . .
H31A C31 H31C 109.5 . .
H31B C31 H31C 109.5 . .
C29 C32 H32A 109.5 . .
C29 C32 H32B 109.5 . .
H32A C32 H32B 109.5 . .
C29 C32 H32C 109.5 . .
H32A C32 H32C 109.5 . .
H32B C32 H32C 109.5 . .
O25 C33 O25 128(3) 4_565 .
O25 C33 C34 116.0(15) 4_565 .
O25 C33 C34 116.0(15) . .
C35 C34 C36 114(3) . 4_565
C35 C34 C36 114(3) . .
C36 C34 C36 98(4) 4_565 .
C35 C34 C33 111(3) . .
C36 C34 C33 110(2) 4_565 .
C36 C34 C33 110(2) . .
C34 C35 H35A 109.5 . .
C34 C35 H35B 109.5 . .
H35A C35 H35B 109.5 . .
C34 C35 H35C 109.5 . .
H35A C35 H35C 109.5 . .
H35B C35 H35C 109.5 . .
C34 C36 H36A 109.5 . .
C34 C36 H36B 109.5 . .
H36A C36 H36B 109.5 . .
C34 C36 H36C 109.5 . .
H36A C36 H36C 109.5 . .
H36B C36 H36C 109.5 . .
O26' C37 O26 66.3(18) . .
O26' C37 O26 66.3(18) . 4_565
O26 C37 O26 132(3) . 4_565
O26' C37 C38 176(5) . .
O26 C37 C38 114.0(18) . .
O26 C37 C38 114.0(18) 4_565 .
C37 C38 C40 105(3) . .
C37 C38 C39 113(2) . .
C40 C38 C39 111(2) . .
C37 C38 C39 113(2) . 4_565
C40 C38 C39 111(2) . 4_565
C39 C38 C39 104(3) . 4_565
C38 C39 H39A 109.5 . .
C38 C39 H39B 109.5 . .
H39A C39 H39B 109.5 . .
C38 C39 H39C 109.5 . .
H39A C39 H39C 109.5 . .
H39B C39 H39C 109.5 . .
C38 C40 H40A 109.5 . .
C38 C40 H40B 109.5 . .
H40A C40 H40B 109.5 . .
C38 C40 H40C 109.5 . .
H40A C40 H40C 109.5 . .
H40B C40 H40C 109.5 . .
O24 C41 O24 71(6) 4_565 .
O24 C41 O24' 111(5) 4_565 .
O24 C41 O24' 40(2) . .
O24 C41 O24' 40(2) 4_565 4_565
O24 C41 O24' 111(5) . 4_565
O24' C41 O24' 150(5) . 4_565
O24 C41 C42 143(3) 4_565 .
O24 C41 C42 143(3) . .
O24' C41 C42 105(2) . .
O24' C41 C42 105(2) 4_565 .
C43 C42 C41 109(5) . .
C43 C42 C44 115(3) . 4_565
C41 C42 C44 113(3) . 4_565
C43 C42 C44 115(3) . .
C41 C42 C44 113(3) . .
C44 C42 C44 91(4) 4_565 .
C42 C43 H43A 109.5 . .
C42 C43 H43B 109.5 . .
H43A C43 H43B 109.5 . .
C42 C43 H43C 109.5 . .
H43A C43 H43C 109.5 . .
H43B C43 H43C 109.5 . .
C42 C44 H44A 109.5 . .
C42 C44 H44B 109.5 . .
H44A C44 H44B 109.5 . .
C42 C44 H44C 109.5 . .
H44A C44 H44C 109.5 . .
H44B C44 H44C 109.5 . .
O23 C45 O23 127(5) . 4_565
O23 C45 C46 116(2) . .
O23 C45 C46 116(2) 4_565 .
C47 C46 C47 113(4) . 4_565
C47 C46 C48 108(3) . .
C47 C46 C48 108(3) 4_565 .
C47 C46 C45 110(2) . .
C47 C46 C45 110(2) 4_565 .
C48 C46 C45 107(4) . .
C46 C47 H47A 109.5 . .
C46 C47 H47B 109.5 . .
H47A C47 H47B 109.5 . .
C46 C47 H47C 109.5 . .
H47A C47 H47C 109.5 . .
H47B C47 H47C 109.5 . .
C46 C48 H48A 109.5 . .
C46 C48 H48B 109.5 . .
H48A C48 H48B 109.5 . .
C46 C48 H48C 109.5 . .
H48A C48 H48C 109.5 . .
H48B C48 H48C 109.5 . .
N1S C1S C2S 164(10) . .
C1S C2S H2SA 109.5 . .
C1S C2S H2SB 109.5 . .
H2SA C2S H2SB 109.5 . .
C1S C2S H2SC 109.5 . .
H2SA C2S H2SC 109.5 . .
H2SB C2S H2SC 109.5 . .
C3S N2S C3S 68(2) . 4_565
N2S C3S C3S 56.1(11) . 4_565
N2S C3S C4S 119.2(15) . .
C3S C3S C4S 63.4(5) 4_565 .
C3S C4S C3S 53.1(11) 4_565 .
C3S C4S H4SA 148.7 4_565 .
C3S C4S H4SA 110.9 . .
C3S C4S H4SB 61.5 4_565 .
C3S C4S H4SB 108.3 . .
H4SA C4S H4SB 109.5 . .
C3S C4S H4SC 101.7 4_565 .
C3S C4S H4SC 109.5 . .
H4SA C4S H4SC 109.3 . .
H4SB C4S H4SC 109.4 . .

loop_
_geom_bond_atom_site_label_1
_geom_bond_atom_site_label_2
_geom_bond_distance
_geom_bond_site_symmetry_2
Dy1 O15 2.23(3) .
Dy1 O3' 2.24(3) .
Dy1 O26 2.27(3) .
Dy1 O25 2.296(15) .
Dy1 O14 2.332(9) .
Dy1 O3 2.34(3) .
Dy1 O15' 2.37(4) .
Dy1 O4 2.383(13) .
Dy1 O6 2.469(15) .
Dy1 O26' 2.702(16) .
Dy1 P1 3.063(6) .
Dy1 Co3 3.471(3) .
Dy2 O7 2.271(16) .
Dy2 O31' 2.26(3) .
Dy2 O31 2.29(4) .
Dy2 O5 2.293(15) .
Dy2 O11 2.335(12) .
Dy2 O13 2.338(13) .
Dy2 O12 2.391(12) .
Dy2 O30' 2.45(3) .
Dy2 O30 2.50(3) .
Dy2 N3S' 2.54(5) .
Dy2 N3S 2.64(3) .
Dy2 C69 2.81(5) .
Dy3 O24 2.16(4) .
Dy3 O22 2.18(2) .
Dy3 O1' 2.30(3) .
Dy3 O23 2.30(2) .
Dy3 O10 2.327(11) .
Dy3 O24' 2.33(4) .
Dy3 O1 2.39(3) .
Dy3 O8 2.395(17) .
Dy3 O9 2.50(2) .
Dy3 P3 3.065(8) .
Dy3 Co1 3.454(3) .
Dy3 Dy3 3.910(3) 4_565
Co1 O12 2.056(13) .
Co1 O12 2.056(13) 4_565
Co1 O10 2.09(2) .
Co1 O13 2.096(19) .
Co1 O8 2.113(17) 4_565
Co1 O8 2.113(17) .
Co1 Dy2 3.426(3) 4_565
Co1 Dy3 3.453(3) 4_565
Co2 O18' 1.96(5) .
Co2 O33 2.002(16) .
Co2 O19 2.00(4) .
Co2 O1W 2.03(5) .
Co2 O18 2.03(4) .
Co2 O19' 2.05(4) .
Co2 O1W' 2.06(5) .
Co2 C18 2.46(5) .
Co2 Dy4 3.230(6) .
Co2 Dy4' 3.353(5) .
Co3 O12 2.079(13) .
Co3 O12 2.079(13) 4_565
Co3 O11 2.091(18) .
Co3 O4 2.101(13) .
Co3 O4 2.101(13) 4_565
Co3 O14 2.140(18) .
Co3 Dy2 3.443(3) 4_565
Co3 Dy1 3.472(3) 4_565
Co4 O6 2.030(16) .
Co4 O17 2.06(4) .
Co4 O16 2.098(19) .
Co4 O2 2.19(3) .
Co4 O33 2.282(19) .
Co4 O28 2.29(3) .
Co4 Dy4 3.387(9) .
Dy4 O33 2.184(16) .
Dy4 O21 2.206(18) .
Dy4 O20 2.24(4) .
Dy4 O2 2.33(3) .
Dy4 O9 2.331(18) .
Dy4 O27 2.42(4) .
Dy4 O1 2.46(3) .
Dy4 O28 2.63(4) .
Dy4 C50 2.86(10) .
Dy4 P2 3.078(7) .
O1 P2 1.42(3) .
O2 P2 1.63(3) .
O3 P2 1.50(3) .
O17 C13 1.33(6) .
O18 C13 1.22(6) .
C13 C14 1.522(12) .
C14 C17 1.505(14) .
C14 C16 1.508(14) .
C14 C15 1.510(10) .
C15 H15A 0.9800 .
C15 H15B 0.9800 .
C15 H15C 0.9800 .
C16 H16A 0.9800 .
C16 H16B 0.9800 .
C16 H16C 0.9800 .
C17 H17A 0.9800 .
C17 H17B 0.9800 .
C17 H17C 0.9800 .
O27 C50 1.19(7) .
O28 C50 1.25(9) .
C50 C51 1.55(12) .
C51 C53 1.47(4) .
C51 C52 1.47(4) .
C51 C54 1.47(4) .
C52 H52A 0.9800 .
C52 H52B 0.9800 .
C52 H52C 0.9800 .
C53 H53A 0.9800 .
C53 H53B 0.9800 .
C53 H53C 0.9800 .
C54 H54A 0.9800 .
C54 H54B 0.9800 .
C54 H54C 0.9800 .
O19 C18 1.10(7) .
O20 C18 1.35(7) .
C18 C19 1.518(12) .
C19 C22 1.515(16) .
C19 C21 1.516(16) .
C19 C20 1.516(12) .
C20 H20A 0.9800 .
C20 H20B 0.9800 .
C20 H20C 0.9800 .
C21 H21A 0.9800 .
C21 H21B 0.9800 .
C21 H21C 0.9800 .
C22 H22A 0.9800 .
C22 H22B 0.9800 .
C22 H22C 0.9800 .
Dy4' O16 2.181(16) .
Dy4' O33 2.212(16) .
Dy4' O17' 2.28(4) .
Dy4' O6 2.295(14) .
Dy4' O2' 2.36(3) .
Dy4' O29' 2.38(3) .
Dy4' O3' 2.49(3) .
Dy4' O27' 2.65(3) .
Dy4' C50' 2.87(9) .
Dy4' P2 2.944(7) .
Dy4' Co4' 3.395(11) .
Co4' O9 1.87(2) .
Co4' O20' 2.01(4) .
Co4' O21 2.09(2) .
Co4' O2' 2.22(3) .
Co4' O33 2.29(2) .
Co4' O27' 2.33(4) .
O1' P2 1.66(3) .
O2' P2 1.45(3) .
O3' P2 1.47(3) .
O17' C13' 1.17(6) .
O18' C13' 1.27(7) .
C13' C14' 1.520(12) .
C14' C15' 1.61(4) .
C14' C16' 1.62(4) .
C14' C17' 1.62(4) .
C15' H15D 0.9800 .
C15' H15E 0.9800 .
C15' H15F 0.9800 .
C16' H16D 0.9800 .
C16' H16E 0.9800 .
C16' H16F 0.9800 .
C17' H17D 0.9800 .
C17' H17E 0.9800 .
C17' H17F 0.9800 .
O27' C50' 1.28(9) .
O29' C50' 1.27(6) .
C50' C51' 1.51(11) .
C51' C53' 1.51(4) .
C51' C54' 1.51(4) .
C51' C52' 1.51(4) .
C52' H52D 0.9800 .
C52' H52E 0.9800 .
C52' H52F 0.9800 .
C53' H53D 0.9800 .
C53' H53E 0.9800 .
C53' H53F 0.9800 .
C54' H54D 0.9800 .
C54' H54E 0.9800 .
C54' H54F 0.9800 .
O19' C18' 1.36(7) .
O20' C18' 1.16(6) .
C18' C19' 1.521(12) .
C19' C21' 1.521(16) .
C19' C20' 1.521(12) .
C19' C22' 1.522(16) .
C20' H20D 0.9800 .
C20' H20E 0.9800 .
C20' H20F 0.9800 .
C21' H21D 0.9800 .
C21' H21E 0.9800 .
C21' H21F 0.9800 .
C22' H22D 0.9800 .
C22' H22E 0.9800 .
C22' H22F 0.9800 .
P1 O5 1.498(16) .
P1 O6 1.535(15) .
P1 O4 1.543(15) .
P1 C5 1.82(2) .
P2 C1 1.83(2) .
P3 O7 1.508(19) .
P3 O8 1.53(2) .
P3 O9 1.548(18) .
P3 C9 1.83(3) .
O10 Dy3 2.326(11) 4_565
O10 H10D 1.0000 .
O11 Dy2 2.335(12) 4_565
O11 H11D 1.0000 .
O12 H12D 1.0000 .
O13 Dy2 2.338(13) 4_565
O13 H13A 1.0000 .
O14 Dy1 2.332(9) 4_565
O14 H14A 1.0000 .
O15 C28 1.18(4) .
O15' C28 1.36(5) .
O16 C28 1.25(3) .
O21 C23 1.26(4) .
O22 C23 1.24(4) .
O23 C45 1.21(3) .
O24 C41 1.12(4) .
O24 O24 1.30(11) 4_565
O24' C41 1.35(5) .
O25 C33 1.25(2) .
O26 C37 1.37(4) .
O26' C37 0.90(3) .
O26' Dy1 2.702(16) 4_565
O30 C69 1.33(6) .
O31 C69 1.28(6) .
C69 C70 1.53(7) .
C70 C73 1.48(2) .
C70 C72 1.48(2) .
C70 C71 1.49(2) .
C71 H71A 0.9800 .
C71 H71B 0.9800 .
C71 H71C 0.9800 .
C72 H72A 0.9800 .
C72 H72B 0.9800 .
C72 H72C 0.9800 .
C73 H73A 0.9800 .
C73 H73B 0.9800 .
C73 H73C 0.9800 .
N3S C5S 1.042(16) .
C5S C6S 1.42(6) 4_565
C5S C6S 1.7390 .
C6S C6S 0.38(8) 4_565
C6S C5S 1.42(6) 4_565
C6S H6SA 0.9548 .
C6S H6SB 0.8905 .
C6S H6SC 0.8290 .
O30' C69' 1.250(12) .
O31' C69' 1.261(12) .
C69' C70' 1.523(12) .
C70' C71' 1.516(13) .
C70' C73' 1.521(13) .
C70' C72' 1.521(10) .
C71' H71D 0.9800 .
C71' H71E 0.9800 .
C71' H71F 0.9800 .
C72' H72D 0.9800 .
C72' H72E 0.9800 .
C72' H72F 0.9800 .
C73' H73D 0.9800 .
C73' H73E 0.9800 .
C73' H73F 0.9800 .
N3S' C5S' 1.18(2) .
C5S' C6S' 1.07(7) 4_565
C5S' C6S' 1.58(2) .
C6S' C6S' 0.56(8) 4_565
C6S' C5S' 1.07(7) 4_565
C6S' H6SE 0.9427 .
C6S' H6SF 0.9597 .
C6S' H6SD 0.9619 .
O33 H3D 1.0000 .
O1W H1WA 0.8479 .
O1W H1WB 0.8471 .
O1W H1WD 1.0443 .
O1W' H1WA 1.1851 .
O1W' H1WC 0.8491 .
O1W' H1WD 0.8465 .
C1 C3 1.50(4) .
C1 C2 1.51(3) .
C1 C4 1.57(4) .
C2 H2A 0.9800 .
C2 H2B 0.9800 .
C2 H2C 0.9800 .
C3 H3A 0.9800 .
C3 H3B 0.9800 .
C3 H3C 0.9800 .
C4 H4A 0.9800 .
C4 H4B 0.9800 .
C4 H4C 0.9800 .
C5 C8 1.51(3) .
C5 C7 1.52(3) .
C5 C6 1.58(4) .
C6 H6A 0.9800 .
C6 H6B 0.9800 .
C6 H6C 0.9800 .
C7 H7A 0.9800 .
C7 H7B 0.9800 .
C7 H7C 0.9800 .
C8 H8A 0.9800 .
C8 H8B 0.9800 .
C8 H8C 0.9800 .
C9 C10 1.47(4) .
C9 C11 1.53(5) .
C9 C12 1.53(5) .
C10 H10A 0.9800 .
C10 H10B 0.9800 .
C10 H10C 0.9800 .
C11 H11A 0.9800 .
C11 H11B 0.9800 .
C11 H11C 0.9800 .
C12 H12A 0.9800 .
C12 H12B 0.9800 .
C12 H12C 0.9800 .
C23 C24 1.52(4) .
C24 C26 1.43(5) .
C24 C27 1.51(5) .
C24 C25 1.57(6) .
C25 H25A 0.9800 .
C25 H25B 0.9800 .
C25 H25C 0.9800 .
C26 H26A 0.9800 .
C26 H26B 0.9800 .
C26 H26C 0.9800 .
C27 H27A 0.9800 .
C27 H27B 0.9800 .
C27 H27C 0.9800 .
C28 C29 1.51(4) .
C29 C32 1.44(4) .
C29 C30 1.50(5) .
C29 C31 1.55(5) .
C30 H30A 0.9800 .
C30 H30B 0.9800 .
C30 H30C 0.9800 .
C31 H31A 0.9800 .
C31 H31B 0.9800 .
C31 H31C 0.9800 .
C32 H32A 0.9800 .
C32 H32B 0.9800 .
C32 H32C 0.9800 .
C33 O25 1.25(2) 4_565
C33 C34 1.63(4) .
C34 C35 1.37(5) .
C34 C36 1.49(4) 4_565
C34 C36 1.49(4) .
C35 H35A 0.9800 .
C35 H35B 0.9800 .
C35 H35C 0.9800 .
C36 H36A 0.9800 .
C36 H36B 0.9800 .
C36 H36C 0.9800 .
C37 O26 1.37(4) 4_565
C37 C38 1.40(4) .
C38 C40 1.51(5) .
C38 C39 1.61(3) .
C38 C39 1.61(3) 4_565
C39 H39A 0.9800 .
C39 H39B 0.9800 .
C39 H39C 0.9800 .
C40 H40A 0.9800 .
C40 H40B 0.9800 .
C40 H40C 0.9800 .
C41 O24 1.12(4) 4_565
C41 O24' 1.35(5) 4_565
C41 C42 1.44(5) .
C42 C43 1.40(7) .
C42 C44 1.47(4) 4_565
C42 C44 1.47(4) .
C43 H43A 0.9800 .
C43 H43B 0.9800 .
C43 H43C 0.9800 .
C44 H44A 0.9800 .
C44 H44B 0.9800 .
C44 H44C 0.9800 .
C45 O23 1.21(3) 4_565
C45 C46 1.58(6) .
C46 C47 1.50(4) .
C46 C47 1.50(4) 4_565
C46 C48 1.51(6) .
C47 H47A 0.9800 .
C47 H47B 0.9800 .
C47 H47C 0.9800 .
C48 H48A 0.9800 .
C48 H48B 0.9800 .
C48 H48C 0.9800 .
N1S C1S 1.16(2) .
C1S C2S 1.52(2) .
C2S H2SA 0.9800 .
C2S H2SB 0.9800 .
C2S H2SC 0.9800 .
N2S C3S 1.262(18) .
N2S C3S 1.262(18) 4_565
C3S C3S 1.41(4) 4_565
C3S C4S 1.57(2) .
C4S C3S 1.57(2) 4_565
C4S H4SA 0.9610 .
C4S H4SB 0.9588 .
C4S H4SC 0.9575 .
